data_7061207
loop_
_publ_author_name
'Lin, Rong-Yan'
'Shi, Yan-Ru'
'Hou, Yu-Hui'
'Xia, Wen-Sheng'
'Weng, Wei-Zheng'
'Zhou, Zhao-Hui'

_publ_section_title
;
 Highly water-soluble dimeric and trimeric lanthanide carbonates with
 ethylenediaminetetraacetates as precursors of catalysts for the oxidative
 coupling reaction of methane
;
_journal_issue 8
_journal_name_full 'New Journal of Chemistry'
_journal_page_first 3707
_journal_page_last 3715
_journal_paper_doi 10.1039/D1NJ05608E
_journal_volume 46
_journal_year 2022
_chemical_formula_moiety 'C23 H28 La2 N4 Na8 O37.5, 5[H2O]'
_chemical_formula_sum 'C23 H38 La2 N4 Na8 O42.5'
_chemical_formula_weight 1512.31
_space_group_crystal_system triclinic
_space_group_IT_number 2
_space_group_name_Hall '-P 1'
_space_group_name_H-M_alt 'P -1'
_atom_sites_solution_hydrogens mixed
_atom_sites_solution_primary dual
_audit_creation_date 2021-10-11
_audit_creation_method
;
Olex2 1.3
(compiled 2020.06.28 svn.raecde09e for OlexSys, GUI svn.r6132)
;
_audit_update_record
;
2021-10-13 deposited with the CCDC.	2022-01-18 downloaded from the CCDC.
;
_cell_angle_alpha 73.795(6)
_cell_angle_beta 85.301(5)
_cell_angle_gamma 82.669(5)
_cell_formula_units_Z 2
_cell_length_a 12.4288(8)
_cell_length_b 14.3340(10)
_cell_length_c 16.0464(11)
_cell_measurement_reflns_used 3556
_cell_measurement_temperature 173(2)
_cell_measurement_theta_max 25.9230
_cell_measurement_theta_min 3.4570
_cell_volume 2719.5(3)
_computing_cell_refinement
;
CrysAlisPro, Agilent Technologies,
Version 1.171.36.24 (release 03-12-2012 CrysAlis171 .NET)
(compiled Dec  3 2012,18:21:49)
;
_computing_data_collection
;
CrysAlisPro, Agilent Technologies,
Version 1.171.36.24 (release 03-12-2012 CrysAlis171 .NET)
(compiled Dec  3 2012,18:21:49)
;
_computing_data_reduction
;
CrysAlisPro, Agilent Technologies,
Version 1.171.36.24 (release 03-12-2012 CrysAlis171 .NET)
(compiled Dec  3 2012,18:21:49)
;
_computing_molecular_graphics 'Olex2 1.3 (Dolomanov et al., 2009)'
_computing_publication_material 'Olex2 1.3 (Dolomanov et al., 2009)'
_computing_structure_refinement 'SHELXL 2018/3 (Sheldrick, 2015)'
_computing_structure_solution 'SHELXT  (Sheldrick, 2015)'
_diffrn_ambient_temperature 173(2)
_diffrn_detector_area_resol_mean 16.1903
_diffrn_measured_fraction_theta_full 0.998
_diffrn_measured_fraction_theta_max 0.854
_diffrn_measurement_details
;
#__ type_ start__ end____ width___ exp.time_
  1 omega  -45.00   52.00   1.0000   18.0000
omega____ theta____ kappa____ phi______ frames
    -      -20.6309   77.0000  120.0000 97

#__ type_ start__ end____ width___ exp.time_
  2 omega  -58.00    1.00   1.0000   18.0000
omega____ theta____ kappa____ phi______ frames
    -      -20.6309  -57.0000  -60.0000 59

#__ type_ start__ end____ width___ exp.time_
  3 omega  -50.00    3.00   1.0000   18.0000
omega____ theta____ kappa____ phi______ frames
    -      -20.6309  -38.0000  120.0000 53

#__ type_ start__ end____ width___ exp.time_
  4 omega   -3.00   43.00   1.0000   18.0000
omega____ theta____ kappa____ phi______ frames
    -      -20.6309   57.0000  -90.0000 46

#__ type_ start__ end____ width___ exp.time_
  5 omega  -91.00  -24.00   1.0000   18.0000
omega____ theta____ kappa____ phi______ frames
    -      -20.6309  -57.0000   30.0000 67

#__ type_ start__ end____ width___ exp.time_
  6 omega   78.00  104.00   1.0000   18.0000
omega____ theta____ kappa____ phi______ frames
    -       21.8809 -178.0000 -180.0000 26

#__ type_ start__ end____ width___ exp.time_
  7 omega  -22.00    8.00   1.0000   18.0000
omega____ theta____ kappa____ phi______ frames
    -       21.8809   97.0000  -54.0000 30

#__ type_ start__ end____ width___ exp.time_
  8 omega    3.00   85.00   1.0000   18.0000
omega____ theta____ kappa____ phi______ frames
    -       21.8809   77.0000 -150.0000 82

#__ type_ start__ end____ width___ exp.time_
  9 omega   70.00   95.00   1.0000   18.0000
omega____ theta____ kappa____ phi______ frames
    -       21.8809 -178.0000   60.0000 25
;
_diffrn_measurement_device_type 'Xcalibur, Sapphire3, Gemini ultra'
_diffrn_measurement_method '\w scans'
_diffrn_orient_matrix_UB_11 -0.0214446000
_diffrn_orient_matrix_UB_12 -0.0457005000
_diffrn_orient_matrix_UB_13 0.0137736000
_diffrn_orient_matrix_UB_21 -0.0224220000
_diffrn_orient_matrix_UB_22 0.0090869000
_diffrn_orient_matrix_UB_23 -0.0411300000
_diffrn_orient_matrix_UB_31 0.0485386000
_diffrn_orient_matrix_UB_32 -0.0227270000
_diffrn_orient_matrix_UB_33 -0.0155743000
_diffrn_radiation_monochromator graphite
_diffrn_radiation_type 'Mo K\a'
_diffrn_radiation_wavelength 0.71073
_diffrn_reflns_av_R_equivalents 0.0611
_diffrn_reflns_av_unetI/netI 0.1024
_diffrn_reflns_Laue_measured_fraction_full 0.998
_diffrn_reflns_Laue_measured_fraction_max 0.854
_diffrn_reflns_limit_h_max 13
_diffrn_reflns_limit_h_min -16
_diffrn_reflns_limit_k_max 19
_diffrn_reflns_limit_k_min -18
_diffrn_reflns_limit_l_max 21
_diffrn_reflns_limit_l_min -21
_diffrn_reflns_number 24018
_diffrn_reflns_point_group_measured_fraction_full 0.998
_diffrn_reflns_point_group_measured_fraction_max 0.854
_diffrn_reflns_theta_full 25.242
_diffrn_reflns_theta_max 29.021
_diffrn_reflns_theta_min 2.911
_diffrn_source 'Enhance (Mo) X-ray Source'
_exptl_absorpt_coefficient_mu 1.726
_exptl_absorpt_correction_T_max 1.00000
_exptl_absorpt_correction_T_min 0.95054
_exptl_absorpt_correction_type multi-scan
_exptl_absorpt_process_details
;
CrysAlisPro, Agilent Technologies,
Version 1.171.36.24 (release 03-12-2012 CrysAlis171 .NET)
(compiled Dec  3 2012,18:21:49)
Empirical absorption correction using spherical harmonics,
 implemented in SCALE3 ABSPACK scaling algorithm.
;
_exptl_crystal_colour 'clear light colourless'
_exptl_crystal_density_diffrn 1.847
_exptl_crystal_description block
_exptl_crystal_F_000 1492
_refine_diff_density_max 1.310
_refine_diff_density_min -1.525
_refine_diff_density_rms 0.159
_refine_ls_extinction_method none
_refine_ls_goodness_of_fit_ref 1.020
_refine_ls_hydrogen_treatment constr
_refine_ls_matrix_type full
_refine_ls_number_parameters 702
_refine_ls_number_reflns 12373
_refine_ls_number_restraints 510
_refine_ls_restrained_S_all 1.051
_refine_ls_R_factor_all 0.0737
_refine_ls_R_factor_gt 0.0531
_refine_ls_shift/su_max 0.001
_refine_ls_shift/su_mean 0.000
_refine_ls_structure_factor_coef Fsqd
_refine_ls_weighting_details 'w=1/[\s^2^(Fo^2^)+(0.0383P)^2^] where P=(Fo^2^+2Fc^2^)/3'
_refine_ls_weighting_scheme calc
_refine_ls_wR_factor_gt 0.1086
_refine_ls_wR_factor_ref 0.1217
_reflns_Friedel_coverage 0.000
_reflns_number_gt 9294
_reflns_number_total 12373
_reflns_threshold_expression 'I > 2\s(I)'
_cod_data_source_file d1nj05608e2.cif
_cod_data_source_block exp_5038
_cod_depositor_comments 'Adding full bibliography for 7061206--7061210.cif.'
_cod_original_formula_sum 'C23 H38 La2 N4 Na8 O42.50'
_cod_database_code 7061207
_shelx_shelxl_version_number 2018/3
_shelx_space_group_comment
;
The symmetry employed for this shelxl refinement is uniquely defined
by the following loop, which should always be used as a source of
symmetry information in preference to the above space-group names.
They are only intended as comments.
;
_reflns_odcompleteness_completeness 99.87
_reflns_odcompleteness_iscentric 1
_reflns_odcompleteness_theta 26.32
_olex2_refinement_description
;
1. Fixed Uiso
 At 1.2 times of:
  All C(H,H) groups
 At 1.5 times of:
  All O(H,H) groups
2. Uiso/Uaniso restraints and constraints
O4 \\sim O16 \\sim O1 \\sim O5 \\sim O12 \\sim O24 \\sim O3 \\sim O10 \\sim O2
\\sim O8 \\sim O20 \\sim O18 \\sim O14 \\sim O25 \\sim O6 \\sim O22 \\sim O13
\\sim O17 \\sim O9 \\sim O15 \\sim O11 \\sim O7 \\sim O23 \\sim O21 \\sim O19
\\sim O7W \\sim O3W \\sim O8W \\sim O5W \\sim O2W \\sim O11W \\sim O6W \\sim
O4W \\sim O12W \\sim O1W \\sim O13W \\sim O14W \\sim O15W \\sim O9W \\sim O10W:
within 3.8A with sigma of 0.005 and sigma for terminal atoms of 0.01 within 3.8A
3. Others
 Fixed Sof: O6W(0.5) O4W(0.5) Na9(0.5) O13W(0.5) O14W(0.5) O15W(0.5)
4.a Rotating group:
 O7W(H7WA,H7WB), O11W(H11C,H11D)
4.b Secondary CH2 refined with riding coordinates:
 C6(H6A,H6B), C8(H8A,H8B), C11(H11A,H11B), C12(H12A,H12B), C13(H13A,H13B),
 C14(H14A,H14B), C15(H15A,H15B), C19(H19A,H19B), C20(H20A,H20B), C21(H21A,H21B),
  C22(H22A,H22B), C23(H23A,H23B)
;
_smtbx_masks_void_probe_radius 1.2
_smtbx_masks_void_truncation_radius 1.2
_olex2_submission_special_instructions 'No special instructions were received'

loop_
_space_group_symop_operation_xyz
'x, y, z'
'-x, -y, -z'

loop_
_atom_site_label
_atom_site_type_symbol
_atom_site_fract_x
_atom_site_fract_y
_atom_site_fract_z
_atom_site_U_iso_or_equiv
_atom_site_adp_type
_atom_site_occupancy
_atom_site_site_symmetry_order
_atom_site_calc_flag
_atom_site_refinement_flags_posn
_atom_site_refinement_flags_adp
_atom_site_refinement_flags_occupancy
_atom_site_disorder_assembly
_atom_site_disorder_group
La1 La 0.41042(2) 0.86321(2) 0.25127(2) 0.01162(8) Uani 1 1 d . . . . .
La2 La 0.74329(2) 0.59522(2) 0.23919(2) 0.01856(9) Uani 1 1 d . . . . .
O4 O 0.4876(3) 0.9152(2) 0.0960(2) 0.0161(7) Uani 1 1 d . U . . .
O16 O 0.3547(3) 0.6909(2) 0.3173(3) 0.0176(7) Uani 1 1 d . U . . .
O1 O 0.5818(3) 0.7319(2) 0.2561(3) 0.0183(6) Uani 1 1 d . U . . .
O5 O 0.3999(3) 0.7835(3) 0.1261(3) 0.0195(7) Uani 1 1 d . U . . .
O12 O 0.4414(3) 1.0462(3) 0.2083(3) 0.0191(7) Uani 1 1 d . U . . .
O24 O 0.5726(3) 0.5177(3) 0.3178(3) 0.0202(7) Uani 1 1 d . U . . .
O3 O 0.7506(3) 0.7736(3) 0.2346(3) 0.0257(8) Uani 1 1 d . U . . .
O10 O 0.4556(3) 0.8012(3) 0.4118(3) 0.0202(8) Uani 1 1 d . U . . .
O2 O 0.6119(3) 0.8819(2) 0.2552(3) 0.0182(7) Uani 1 1 d . U . . .
O8 O 0.6041(3) 0.5698(3) 0.1415(3) 0.0238(7) Uani 1 1 d . U . . .
O20 O 0.9298(3) 0.6504(3) 0.1777(3) 0.0225(8) Uani 1 1 d . U . . .
O18 O 0.7203(3) 0.6025(3) 0.3981(3) 0.0254(8) Uani 1 1 d . U . . .
O14 O 0.2582(3) 0.9643(3) 0.1594(3) 0.0200(8) Uani 1 1 d . U . . .
O25 O 0.4972(3) 0.4287(3) 0.4397(3) 0.0191(8) Uani 1 1 d . U . . .
O6 O 0.4741(3) 0.8430(3) -0.0085(3) 0.0225(8) Uani 1 1 d . U . . .
O22 O 0.8366(3) 0.4645(3) 0.1654(3) 0.0305(9) Uani 1 1 d . U . . .
N1 N 0.1960(3) 0.8439(3) 0.3137(3) 0.0162(10) Uani 1 1 d . . . . .
O13 O 0.3953(3) 1.2009(3) 0.2094(3) 0.0266(9) Uani 1 1 d . U . . .
O17 O 0.2487(3) 0.5821(3) 0.3986(3) 0.0271(9) Uani 1 1 d . U . . .
O9 O 0.6181(3) 0.6156(3) -0.0033(3) 0.0297(8) Uani 1 1 d . U . . .
N2 N 0.3262(3) 0.9763(3) 0.3619(3) 0.0152(10) Uani 1 1 d . . . . .
O15 O 0.1050(3) 0.9611(3) 0.0988(3) 0.0326(10) Uani 1 1 d . U . . .
O11 O 0.4759(4) 0.8269(3) 0.5403(3) 0.0339(11) Uani 1 1 d . U . . .
O7 O 0.7293(3) 0.6642(3) 0.0764(3) 0.0272(8) Uani 1 1 d . U . . .
N3 N 0.7628(3) 0.3994(3) 0.3339(3) 0.0220(11) Uani 1 1 d . . . . .
C1 C 0.6496(4) 0.7972(4) 0.2475(4) 0.0195(12) Uani 1 1 d . . . . .
C2 C 0.4544(4) 0.8466(4) 0.0697(4) 0.0141(11) Uani 1 1 d . . . . .
C9 C 0.2681(4) 0.6667(4) 0.3628(4) 0.0176(12) Uani 1 1 d . . . . .
N4 N 0.9208(3) 0.5324(3) 0.3436(4) 0.0297(13) Uani 1 1 d . . . . .
O23 O 0.8063(4) 0.3290(3) 0.1333(4) 0.0518(14) Uani 1 1 d . U . . .
C4 C 0.5745(4) 0.4465(4) 0.3862(4) 0.0144(11) Uani 1 1 d . . . . .
C5 C 0.4505(4) 0.8546(4) 0.4629(4) 0.0189(12) Uani 1 1 d . . . . .
O21 O 1.1094(3) 0.6318(4) 0.1657(4) 0.0576(17) Uani 1 1 d . U . . .
C6 C 0.3082(4) 1.0806(4) 0.3146(4) 0.0184(12) Uani 1 1 d . . . . .
H6A H 0.312133 1.119399 0.354832 0.022 Uiso 1 1 calc R U . . .
H6B H 0.235668 1.094559 0.292953 0.022 Uiso 1 1 calc R U . . .
C7 C 0.3892(4) 1.1111(4) 0.2393(4) 0.0166(11) Uani 1 1 d . . . . .
C8 C 0.2250(4) 0.9436(4) 0.4112(4) 0.0216(13) Uani 1 1 d . . . . .
H8A H 0.189911 0.993708 0.437337 0.026 Uiso 1 1 calc R U . . .
H8B H 0.242467 0.884574 0.457380 0.026 Uiso 1 1 calc R U . . .
O19 O 0.7921(4) 0.6406(3) 0.5054(3) 0.0403(11) Uani 1 1 d . U . . .
C3 C 0.6501(4) 0.6177(4) 0.0679(4) 0.0200(12) Uani 1 1 d . . . . .
C10 C 0.1687(4) 0.9302(4) 0.1603(4) 0.0205(12) Uani 1 1 d . . . . .
C11 C 0.1485(4) 0.9237(4) 0.3501(4) 0.0210(13) Uani 1 1 d . . . . .
H11A H 0.080550 0.906948 0.381607 0.025 Uiso 1 1 calc R U . . .
H11B H 0.132952 0.982446 0.303236 0.025 Uiso 1 1 calc R U . . .
C12 C 0.6821(4) 0.3821(4) 0.4069(4) 0.0195(12) Uani 1 1 d . . . . .
H12A H 0.711327 0.394485 0.456517 0.023 Uiso 1 1 calc R U . . .
H12B H 0.668753 0.314011 0.422719 0.023 Uiso 1 1 calc R U . . .
C13 C 0.1405(4) 0.8449(4) 0.2359(4) 0.0231(13) Uani 1 1 d . . . . .
H13A H 0.062627 0.850024 0.248197 0.028 Uiso 1 1 calc R U . . .
H13B H 0.162163 0.784142 0.220494 0.028 Uiso 1 1 calc R U . . .
C14 C 0.1858(4) 0.7485(4) 0.3790(4) 0.0184(12) Uani 1 1 d . . . . .
H14A H 0.113203 0.730591 0.378473 0.022 Uiso 1 1 calc R U . . .
H14B H 0.195016 0.755552 0.436300 0.022 Uiso 1 1 calc R U . . .
C15 C 0.7427(5) 0.3453(4) 0.2714(4) 0.0255(14) Uani 1 1 d . . . . .
H15A H 0.665294 0.351942 0.263403 0.031 Uiso 1 1 calc R U . . .
H15B H 0.766260 0.276425 0.295345 0.031 Uiso 1 1 calc R U . . .
C16 C 0.7993(5) 0.6181(4) 0.4361(4) 0.0290(15) Uani 1 1 d . . . . .
C17 C 0.8014(5) 0.3816(4) 0.1839(5) 0.0305(16) Uani 1 1 d . . . . .
C18 C 1.0204(4) 0.6125(4) 0.2063(5) 0.0338(17) Uani 1 1 d . . . . .
C19 C 0.4114(4) 0.9625(4) 0.4245(4) 0.0177(12) Uani 1 1 d . . . . .
H19A H 0.383142 0.991016 0.471097 0.021 Uiso 1 1 calc R U . . .
H19B H 0.472489 0.996572 0.395454 0.021 Uiso 1 1 calc R U . . .
C20 C 0.8741(4) 0.3653(4) 0.3657(5) 0.0339(17) Uani 1 1 d . . . . .
H20A H 0.923136 0.357363 0.317314 0.041 Uiso 1 1 calc R U . . .
H20B H 0.873395 0.301887 0.407845 0.041 Uiso 1 1 calc R U . . .
C21 C 0.9157(4) 0.4351(4) 0.4069(5) 0.0327(17) Uani 1 1 d . . . . .
H21A H 0.868187 0.441754 0.456415 0.039 Uiso 1 1 calc R U . . .
H21B H 0.987595 0.409228 0.427579 0.039 Uiso 1 1 calc R U . . .
C22 C 1.0241(4) 0.5332(5) 0.2925(5) 0.0362(18) Uani 1 1 d . . . . .
H22A H 1.042899 0.470001 0.281109 0.043 Uiso 1 1 calc R U . . .
H22B H 1.080655 0.543360 0.326234 0.043 Uiso 1 1 calc R U . . .
C23 C 0.9112(5) 0.6076(5) 0.3897(5) 0.0354(17) Uani 1 1 d . . . . .
H23A H 0.923866 0.669648 0.348655 0.042 Uiso 1 1 calc R U . . .
H23B H 0.966740 0.591501 0.432098 0.042 Uiso 1 1 calc R U . . .
Na1 Na 0.44998(15) 0.62408(15) 0.21344(15) 0.0184(5) Uani 1 1 d . . . . .
Na2 Na 0.52581(16) 0.64010(15) 0.41226(15) 0.0201(5) Uani 1 1 d . . . . .
Na3 Na 0.60818(16) 1.03073(15) 0.13048(15) 0.0218(5) Uani 1 1 d . . . . .
Na4 Na 0.32726(16) 0.43681(15) 0.37990(15) 0.0221(5) Uani 1 1 d . . . . .
Na5 Na 0.4889(2) 0.72992(15) -0.09021(16) 0.0293(6) Uani 1 1 d . . . . .
Na6 Na 0.62862(16) 0.93148(15) -0.04696(16) 0.0234(5) Uani 1 1 d . . . . .
Na7 Na 0.500000 0.500000 0.000000 0.0444(11) Uani 1 2 d S . P . .
Na8 Na 0.06227(19) 1.14082(18) 0.0682(2) 0.0445(8) Uani 1 1 d . . . . .
O7W O 0.4160(3) 0.3088(3) 0.3267(3) 0.0287(9) Uani 1 1 d . U . . .
H7WA H 0.465222 0.265970 0.365095 0.043 Uiso 1 1 d R U . . .
H7WB H 0.462842 0.330140 0.278045 0.043 Uiso 1 1 d R U . . .
O3W O 0.7655(3) 0.8040(3) -0.0672(3) 0.0311(9) Uani 1 1 d . U . . .
O8W O 0.3058(3) 0.5248(3) 0.2242(3) 0.0255(8) Uani 1 1 d . U . . .
O5W O 0.4958(3) 0.5910(3) -0.1587(3) 0.0325(9) Uani 1 1 d . U . . .
O2W O 0.7459(3) 0.9732(3) 0.0468(3) 0.0307(9) Uani 1 1 d . U . . .
O11W O 0.0646(3) 1.1475(3) -0.0817(3) 0.0389(11) Uani 1 1 d . U . . .
H11C H 0.006410 1.120191 -0.096467 0.058 Uiso 1 1 d R U . . .
H11D H 0.053556 1.211403 -0.117887 0.058 Uiso 1 1 d R U . . .
O6W O 0.6610(7) 0.3795(6) 0.0149(6) 0.0262(14) Uani 0.5 1 d . U P . .
O4W O 0.3701(7) 0.6418(6) 0.0201(6) 0.0306(12) Uani 0.5 1 d . U P . .
O12W O -0.0288(4) 1.3041(4) 0.0144(4) 0.0618(13) Uani 1 1 d . U . . .
Na9 Na 0.0777(3) 1.4209(3) -0.0493(3) 0.0238(10) Uani 0.5 1 d . . P . .
O1W O 0.6631(3) 1.1682(3) 0.1706(3) 0.0287(9) Uani 1 1 d . U . . .
O13W O 0.0797(7) 1.4809(6) 0.0161(6) 0.0347(16) Uani 0.5 1 d . U P A 1
O14W O 0.1726(7) 1.4464(6) 0.0697(6) 0.0351(16) Uani 0.5 1 d . U P A .
O15W O 0.2433(6) 1.4092(6) 0.1329(6) 0.0284(17) Uani 0.5 1 d . U P . .
O9W O -0.1106(5) 1.1016(5) 0.1165(5) 0.0949(19) Uani 1 1 d . U . . .
O10W O 0.0183(5) 1.1660(4) 0.2277(5) 0.096(2) Uani 1 1 d . U . . .

loop_
_atom_site_aniso_label
_atom_site_aniso_U_11
_atom_site_aniso_U_22
_atom_site_aniso_U_33
_atom_site_aniso_U_23
_atom_site_aniso_U_13
_atom_site_aniso_U_12
La1 0.01170(15) 0.01111(15) 0.01045(17) -0.00085(12) 0.00071(11) -0.00085(11)
La2 0.00894(15) 0.01384(16) 0.0272(2) 0.00301(14) 0.00112(13) -0.00082(11)
O4 0.0193(14) 0.0155(13) 0.0163(15) -0.0075(12) 0.0016(12) -0.0062(11)
O16 0.0178(14) 0.0159(14) 0.0178(16) -0.0029(13) 0.0031(12) -0.0035(12)
O1 0.0154(12) 0.0162(12) 0.0221(14) -0.0020(12) 0.0005(11) -0.0050(11)
O5 0.0212(14) 0.0175(14) 0.0178(15) -0.0007(13) 0.0030(12) -0.0069(12)
O12 0.0225(15) 0.0170(15) 0.0189(17) -0.0064(14) 0.0024(13) -0.0048(13)
O24 0.0164(14) 0.0195(14) 0.0214(16) 0.0000(13) -0.0003(13) -0.0021(12)
O3 0.0161(14) 0.0231(15) 0.0330(17) -0.0005(14) 0.0028(13) -0.0031(13)
O10 0.0232(17) 0.0171(16) 0.0182(18) -0.0036(15) -0.0005(14) 0.0024(13)
O2 0.0168(14) 0.0162(14) 0.0210(16) -0.0052(13) 0.0005(12) -0.0006(12)
O8 0.0218(14) 0.0232(14) 0.0223(16) -0.0004(13) 0.0049(13) -0.0044(12)
O20 0.0142(16) 0.0229(17) 0.026(2) 0.0006(15) -0.0007(14) -0.0027(13)
O18 0.0175(16) 0.0261(17) 0.0297(19) -0.0015(15) -0.0030(14) -0.0040(14)
O14 0.0171(15) 0.0171(15) 0.0232(18) -0.0009(14) -0.0026(14) -0.0019(13)
O25 0.0157(16) 0.0216(17) 0.0170(19) -0.0018(15) 0.0011(14) 0.0001(14)
O6 0.0292(16) 0.0201(15) 0.0174(17) -0.0048(14) 0.0040(14) -0.0036(13)
O22 0.0268(18) 0.0218(17) 0.032(2) 0.0049(16) 0.0130(16) 0.0011(15)
N1 0.013(2) 0.013(2) 0.019(3) 0.000(2) -0.0012(18) 0.0008(17)
O13 0.041(2) 0.0169(18) 0.021(2) -0.0040(16) 0.0055(16) -0.0063(15)
O17 0.0257(17) 0.0183(17) 0.030(2) 0.0010(16) 0.0115(15) -0.0022(14)
O9 0.0396(16) 0.0249(15) 0.0243(17) -0.0076(14) 0.0059(14) -0.0058(13)
N2 0.016(2) 0.013(2) 0.014(3) 0.0003(19) 0.0028(18) -0.0010(17)
O15 0.026(2) 0.031(2) 0.034(2) 0.0068(19) -0.0127(18) -0.0064(16)
O11 0.056(3) 0.029(2) 0.019(3) -0.009(2) -0.016(2) 0.003(2)
O7 0.0311(15) 0.0227(14) 0.0260(16) -0.0039(14) 0.0075(13) -0.0085(13)
N3 0.011(2) 0.016(2) 0.032(3) 0.002(2) 0.0050(19) 0.0017(17)
C1 0.014(3) 0.022(3) 0.019(3) 0.002(2) -0.005(2) -0.001(2)
C2 0.014(3) 0.013(3) 0.011(3) 0.000(2) -0.002(2) 0.0061(19)
C9 0.015(3) 0.017(3) 0.015(3) 0.004(2) 0.000(2) 0.000(2)
N4 0.011(2) 0.026(3) 0.040(4) 0.012(3) 0.000(2) -0.0024(19)
O23 0.073(3) 0.030(2) 0.045(3) -0.009(2) 0.039(2) -0.005(2)
C4 0.011(2) 0.018(3) 0.013(3) -0.001(2) 0.000(2) -0.005(2)
C5 0.020(3) 0.021(3) 0.016(3) -0.006(3) 0.003(2) -0.003(2)
O21 0.012(2) 0.071(3) 0.055(4) 0.041(3) -0.002(2) -0.004(2)
C6 0.022(3) 0.016(3) 0.016(3) -0.005(2) 0.004(2) 0.001(2)
C7 0.018(3) 0.016(3) 0.011(3) 0.002(2) -0.002(2) 0.002(2)
C8 0.025(3) 0.022(3) 0.015(3) -0.004(3) 0.014(2) -0.003(2)
O19 0.038(2) 0.047(3) 0.032(3) 0.001(2) -0.003(2) -0.0178(19)
C3 0.029(3) 0.012(3) 0.013(3) 0.001(2) 0.006(2) 0.002(2)
C10 0.018(3) 0.018(3) 0.020(3) 0.002(3) -0.002(2) 0.002(2)
C11 0.015(3) 0.014(3) 0.030(4) -0.004(3) 0.008(2) 0.004(2)
C12 0.013(3) 0.015(3) 0.024(4) 0.003(2) 0.003(2) 0.001(2)
C13 0.016(3) 0.022(3) 0.026(4) 0.005(3) -0.006(2) -0.003(2)
C14 0.010(2) 0.022(3) 0.019(3) -0.001(2) 0.006(2) 0.000(2)
C15 0.024(3) 0.019(3) 0.026(4) 0.000(3) 0.011(2) 0.002(2)
C16 0.033(3) 0.024(3) 0.025(4) 0.008(3) -0.004(3) -0.015(3)
C17 0.028(3) 0.018(3) 0.036(4) -0.003(3) 0.018(3) 0.007(2)
C18 0.011(3) 0.030(3) 0.046(5) 0.014(3) -0.003(3) -0.002(2)
C19 0.029(3) 0.014(3) 0.013(3) -0.005(2) -0.003(2) -0.006(2)
C20 0.019(3) 0.023(3) 0.041(5) 0.017(3) 0.005(3) 0.004(2)
C21 0.011(3) 0.031(3) 0.040(5) 0.016(3) -0.001(3) -0.003(2)
C22 0.012(3) 0.038(4) 0.041(5) 0.017(3) 0.000(3) -0.003(3)
C23 0.023(3) 0.043(4) 0.034(4) 0.008(3) -0.007(3) -0.015(3)
Na1 0.0149(10) 0.0195(11) 0.0192(13) -0.0044(10) 0.0009(8) 0.0011(8)
Na2 0.0221(11) 0.0184(11) 0.0161(13) -0.0012(10) 0.0018(9) 0.0021(8)
Na3 0.0219(11) 0.0236(12) 0.0183(13) -0.0034(10) 0.0033(9) -0.0039(9)
Na4 0.0228(11) 0.0184(11) 0.0243(14) -0.0049(10) -0.0022(9) -0.0014(9)
Na5 0.0500(15) 0.0161(12) 0.0208(15) -0.0053(11) 0.0093(11) -0.0070(10)
Na6 0.0194(11) 0.0208(12) 0.0259(15) -0.0003(10) -0.0007(9) -0.0005(9)
Na7 0.0272(19) 0.0202(18) 0.074(3) 0.003(2) 0.0138(18) -0.0038(14)
Na8 0.0311(14) 0.0336(15) 0.052(2) 0.0106(14) 0.0102(12) 0.0016(11)
O7W 0.041(2) 0.022(2) 0.020(2) -0.0032(18) -0.0033(18) 0.0019(17)
O3W 0.0314(17) 0.0237(17) 0.030(2) 0.0038(16) 0.0072(15) -0.0020(14)
O8W 0.0224(16) 0.0232(16) 0.0286(19) -0.0029(15) -0.0038(14) -0.0019(14)
O5W 0.040(2) 0.0246(19) 0.033(2) -0.0084(18) 0.0091(18) -0.0068(16)
O2W 0.0233(16) 0.0384(18) 0.0261(19) -0.0042(16) -0.0007(15) 0.0023(15)
O11W 0.033(2) 0.028(2) 0.048(3) 0.008(2) -0.012(2) -0.0073(18)
O6W 0.033(3) 0.021(3) 0.026(3) -0.008(3) 0.004(3) -0.007(2)
O4W 0.031(2) 0.026(2) 0.028(2) 0.0006(19) 0.0043(19) -0.0020(19)
O12W 0.053(2) 0.047(2) 0.060(3) 0.008(2) 0.025(2) 0.019(2)
Na9 0.019(2) 0.033(3) 0.016(3) -0.004(2) 0.0020(18) -0.0013(18)
O1W 0.034(2) 0.0302(19) 0.024(2) -0.0105(17) 0.0007(16) -0.0084(16)
O13W 0.031(3) 0.030(3) 0.039(4) -0.008(3) 0.009(3) 0.003(3)
O14W 0.035(3) 0.033(3) 0.036(4) -0.012(3) 0.010(3) 0.002(3)
O15W 0.030(4) 0.031(4) 0.025(4) -0.009(3) 0.004(3) -0.006(3)
O9W 0.080(3) 0.077(3) 0.118(4) -0.018(3) 0.028(3) -0.014(3)
O10W 0.093(4) 0.066(4) 0.119(5) -0.007(4) 0.003(4) -0.016(3)

loop_
_atom_type_symbol
_atom_type_description
_atom_type_scat_dispersion_real
_atom_type_scat_dispersion_imag
_atom_type_scat_source
C C 0.0033 0.0016 'International Tables Vol C Tables 4.2.6.8 and 6.1.1.4'
H H 0.0000 0.0000 'International Tables Vol C Tables 4.2.6.8 and 6.1.1.4'
La La -0.2871 2.4523 'International Tables Vol C Tables 4.2.6.8 and 6.1.1.4'
N N 0.0061 0.0033 'International Tables Vol C Tables 4.2.6.8 and 6.1.1.4'
Na Na 0.0362 0.0249 'International Tables Vol C Tables 4.2.6.8 and 6.1.1.4'
O O 0.0106 0.0060 'International Tables Vol C Tables 4.2.6.8 and 6.1.1.4'

loop_
_geom_angle_atom_site_label_1
_geom_angle_atom_site_label_2
_geom_angle_atom_site_label_3
_geom_angle
_geom_angle_site_symmetry_1
_geom_angle_site_symmetry_3
_geom_angle_publ_flag
O4 La1 O16 121.02(11) . . ?
O4 La1 O1 78.68(11) . . ?
O4 La1 O5 51.20(11) . . ?
O4 La1 O12 69.54(11) . . ?
O4 La1 O10 145.42(11) . . ?
O4 La1 O2 71.72(12) . . ?
O4 La1 N1 129.72(12) . . ?
O4 La1 N2 129.88(12) . . ?
O4 La1 C1 70.85(13) . . ?
O4 La1 C2 25.48(12) . . ?
O16 La1 O1 69.97(10) . . ?
O16 La1 O5 71.76(12) . . ?
O16 La1 O12 168.75(12) . . ?
O16 La1 O10 69.47(12) . . ?
O16 La1 N1 61.62(11) . . ?
O16 La1 N2 107.54(12) . . ?
O16 La1 C1 94.57(13) . . ?
O16 La1 C2 96.57(13) . . ?
O1 La1 N1 131.45(11) . . ?
O1 La1 N2 133.23(12) . . ?
O1 La1 C1 25.82(12) . . ?
O1 La1 C2 73.78(12) . . ?
O5 La1 O1 72.04(11) . . ?
O5 La1 N1 95.46(12) . . ?
O5 La1 N2 153.88(12) . . ?
O5 La1 C1 86.63(14) . . ?
O5 La1 C2 25.73(12) . . ?
O12 La1 O1 118.27(11) . . ?
O12 La1 O5 117.22(12) . . ?
O12 La1 N1 109.25(11) . . ?
O12 La1 N2 61.34(12) . . ?
O12 La1 C1 92.80(13) . . ?
O12 La1 C2 93.31(13) . . ?
O10 La1 O1 74.87(12) . . ?
O10 La1 O5 135.52(11) . . ?
O10 La1 O12 104.30(12) . . ?
O10 La1 N1 84.79(12) . . ?
O10 La1 N2 61.85(12) . . ?
O10 La1 C1 75.66(14) . . ?
O10 La1 C2 148.48(12) . . ?
O2 La1 O16 116.17(11) . . ?
O2 La1 O1 50.55(10) . . ?
O2 La1 O5 104.95(11) . . ?
O2 La1 O12 69.42(11) . . ?
O2 La1 O10 74.34(12) . . ?
O2 La1 N1 157.66(13) . . ?
O2 La1 N2 98.68(12) . . ?
O2 La1 C1 25.01(13) . . ?
O2 La1 C2 88.15(13) . . ?
O14 La1 O4 72.90(12) . . ?
O14 La1 O16 107.95(11) . . ?
O14 La1 O1 144.91(12) . . ?
O14 La1 O5 74.20(12) . . ?
O14 La1 O12 70.14(11) . . ?
O14 La1 O10 138.82(12) . . ?
O14 La1 O2 133.22(11) . . ?
O14 La1 N1 61.01(12) . . ?
O14 La1 N2 81.59(13) . . ?
O14 La1 C1 143.46(14) . . ?
O14 La1 C2 71.69(13) . . ?
N1 La1 C1 153.66(13) . . ?
N1 La1 C2 114.10(14) . . ?
N2 La1 N1 63.63(12) . . ?
N2 La1 C1 119.16(14) . . ?
N2 La1 C2 148.49(13) . . ?
C2 La1 C1 77.58(15) . . ?
O1 La2 N3 126.44(12) . . ?
O1 La2 C1 25.73(11) . . ?
O1 La2 N4 125.65(14) . . ?
O1 La2 C3 84.36(13) . . ?
O24 La2 O1 68.56(11) . . ?
O24 La2 O22 102.90(12) . . ?
O24 La2 N3 60.53(12) . . ?
O24 La2 C1 92.64(13) . . ?
O24 La2 N4 110.59(13) . . ?
O24 La2 C3 89.77(14) . . ?
O3 La2 O1 50.43(10) . . ?
O3 La2 O24 115.89(12) . . ?
O3 La2 O20 69.21(12) . . ?
O3 La2 O18 74.07(13) . . ?
O3 La2 O22 140.01(12) . . ?
O3 La2 N3 148.70(15) . . ?
O3 La2 C1 24.70(12) . . ?
O3 La2 N4 92.44(14) . . ?
O3 La2 C3 100.87(14) . . ?
O8 La2 O1 78.76(11) . . ?
O8 La2 O24 64.04(12) . . ?
O8 La2 O3 114.08(12) . . ?
O8 La2 O20 121.58(13) . . ?
O8 La2 O18 129.58(12) . . ?
O8 La2 O22 73.73(13) . . ?
O8 La2 N3 92.77(13) . . ?
O8 La2 C1 97.34(13) . . ?
O8 La2 N4 152.86(14) . . ?
O8 La2 C3 25.96(13) . . ?
O20 La2 O1 118.25(11) . . ?
O20 La2 O24 171.12(12) . . ?
O20 La2 O22 73.72(12) . . ?
O20 La2 N3 111.15(12) . . ?
O20 La2 C1 93.32(13) . . ?
O20 La2 N4 61.09(13) . . ?
O20 La2 C3 96.46(14) . . ?
O18 La2 O1 70.04(12) . . ?
O18 La2 O24 68.02(12) . . ?
O18 La2 O20 108.02(12) . . ?
O18 La2 O22 133.18(13) . . ?
O18 La2 N3 76.43(14) . . ?
O18 La2 C1 69.85(14) . . ?
O18 La2 N4 61.27(14) . . ?
O18 La2 C3 150.65(13) . . ?
O22 La2 O1 152.03(13) . . ?
O22 La2 N3 60.80(14) . . ?
O22 La2 C1 155.82(14) . . ?
O22 La2 N4 82.30(15) . . ?
O22 La2 C3 68.67(14) . . ?
O7 La2 O1 87.02(12) . . ?
O7 La2 O24 114.06(12) . . ?
O7 La2 O3 83.29(13) . . ?
O7 La2 O8 51.20(12) . . ?
O7 La2 O20 73.07(13) . . ?
O7 La2 O18 154.74(12) . . ?
O7 La2 O22 71.93(13) . . ?
O7 La2 N3 127.57(14) . . ?
O7 La2 C1 84.90(14) . . ?
O7 La2 N4 132.12(14) . . ?
O7 La2 C3 25.42(13) . . ?
N3 La2 C1 143.18(15) . . ?
N3 La2 C3 109.99(15) . . ?
N4 La2 N3 63.93(14) . . ?
N4 La2 C1 109.65(15) . . ?
N4 La2 C3 147.85(15) . . ?
C3 La2 C1 93.31(15) . . ?
La1 O4 Na3 92.99(13) . . ?
La1 O4 Na6 161.09(16) . . ?
C2 O4 La1 97.2(3) . . ?
C2 O4 Na3 162.8(3) . . ?
C2 O4 Na6 111.0(3) . 2_675 ?
C2 O4 Na6 83.5(3) . . ?
Na3 O4 Na6 82.38(12) . . ?
Na6 O4 La1 98.22(13) 2_675 . ?
Na6 O4 Na3 81.08(12) 2_675 . ?
Na6 O4 Na6 99.14(14) 2_675 . ?
La1 O16 Na2 91.42(12) . . ?
C9 O16 La1 127.7(3) . . ?
C9 O16 Na1 129.7(3) . . ?
C9 O16 Na2 111.4(3) . . ?
Na1 O16 La1 95.35(14) . . ?
Na1 O16 Na2 89.12(13) . . ?
La1 O1 La2 171.21(16) . . ?
C1 O1 La1 92.4(3) . . ?
C1 O1 La2 91.9(3) . . ?
C1 O1 Na1 159.8(4) . . ?
C1 O1 Na2 116.5(3) . . ?
Na1 O1 La1 86.19(10) . . ?
Na1 O1 La2 87.12(11) . . ?
Na2 O1 La1 90.72(12) . . ?
Na2 O1 La2 94.21(12) . . ?
Na2 O1 Na1 83.69(12) . . ?
C2 O5 La1 94.5(3) . . ?
C2 O5 Na1 132.5(3) . . ?
Na1 O5 La1 93.53(15) . . ?
La1 O12 Na6 90.20(12) . 2_675 ?
C7 O12 La1 125.9(3) . . ?
C7 O12 Na3 135.6(3) . . ?
C7 O12 Na6 108.4(3) . 2_675 ?
Na3 O12 La1 96.92(13) . . ?
Na3 O12 Na6 79.48(13) . 2_675 ?
La2 O24 Na2 95.36(13) . . ?
C4 O24 La2 124.2(3) . . ?
C4 O24 Na1 141.9(3) . . ?
C4 O24 Na2 90.2(3) . . ?
Na1 O24 La2 93.84(14) . . ?
Na1 O24 Na2 87.43(13) . . ?
C1 O3 La2 98.5(3) . . ?
C5 O10 La1 124.5(3) . . ?
C5 O10 Na2 137.1(4) . . ?
Na2 O10 La1 97.79(15) . . ?
C1 O2 La1 97.2(3) . . ?
C1 O2 Na3 122.4(4) . . ?
Na3 O2 La1 94.39(13) . . ?
C3 O8 La2 96.0(3) . . ?
C3 O8 Na1 127.0(3) . . ?
Na1 O8 La2 97.44(16) . . ?
C18 O20 La2 126.8(4) . . ?
C18 O20 Na9 101.6(4) . 2_675 ?
Na9 O20 La2 91.19(15) 2_675 . ?
C16 O18 La2 120.7(4) . . ?
C16 O18 Na2 133.5(4) . . ?
Na2 O18 La2 100.68(15) . . ?
C10 O14 La1 120.4(3) . . ?
C10 O14 Na6 134.7(4) . 2_675 ?
Na6 O14 La1 97.62(13) 2_675 . ?
C4 O25 Na2 73.4(3) . . ?
C4 O25 Na2 136.7(4) . 2_666 ?
C4 O25 Na4 115.4(4) . . ?
Na2 O25 Na2 107.42(15) 2_666 . ?
Na2 O25 Na4 106.74(16) 2_666 . ?
Na4 O25 Na2 102.73(13) . . ?
C2 O6 Na3 121.5(3) . 2_675 ?
C2 O6 Na5 139.6(3) . . ?
C2 O6 Na6 100.7(3) . . ?
Na5 O6 Na3 89.97(16) . 2_675 ?
Na5 O6 Na6 107.39(17) . . ?
Na6 O6 Na3 84.53(14) . 2_675 ?
C17 O22 La2 119.2(4) . . ?
C17 O22 Na9 141.8(5) . 2_675 ?
Na9 O22 La2 94.63(17) 2_675 . ?
C11 N1 La1 112.6(3) . . ?
C11 N1 C13 111.2(4) . . ?
C11 N1 C14 109.8(4) . . ?
C13 N1 La1 102.9(3) . . ?
C13 N1 C14 108.3(4) . . ?
C14 N1 La1 111.7(3) . . ?
C7 O13 Na5 124.3(4) . 2_675 ?
C9 O17 Na4 131.3(4) . . ?
C3 O9 Na5 127.2(4) . . ?
C3 O9 Na7 117.0(4) . . ?
Na7 O9 Na5 85.56(15) . . ?
C6 N2 La1 111.4(3) . . ?
C6 N2 C8 110.2(4) . . ?
C6 N2 C19 109.0(4) . . ?
C8 N2 La1 113.4(3) . . ?
C19 N2 La1 104.4(3) . . ?
C19 N2 C8 108.2(4) . . ?
C10 O15 Na8 109.9(4) . . ?
La2 O7 Na9 90.92(16) . 2_675 ?
C3 O7 La2 97.3(3) . . ?
C3 O7 Na9 114.6(3) . 2_675 ?
C12 N3 La2 110.9(3) . . ?
C12 N3 C15 110.2(4) . . ?
C12 N3 C20 110.2(5) . . ?
C15 N3 La2 104.9(3) . . ?
C15 N3 C20 108.4(5) . . ?
C20 N3 La2 111.9(3) . . ?
La1 C1 La2 123.67(18) . . ?
O1 C1 La1 61.7(2) . . ?
O1 C1 La2 62.4(3) . . ?
O3 C1 La1 172.2(4) . . ?
O3 C1 La2 56.8(3) . . ?
O3 C1 O1 119.2(5) . . ?
O3 C1 O2 122.2(5) . . ?
O2 C1 La1 57.8(2) . . ?
O2 C1 La2 176.8(4) . . ?
O2 C1 O1 118.5(4) . . ?
O4 C2 La1 57.3(3) . . ?
O4 C2 O5 117.1(5) . . ?
O4 C2 Na6 70.1(3) . . ?
O5 C2 La1 59.8(3) . . ?
O5 C2 Na6 161.1(3) . . ?
O6 C2 La1 177.7(4) . . ?
O6 C2 O4 120.4(5) . . ?
O6 C2 O5 122.4(5) . . ?
O6 C2 Na6 53.8(3) . . ?
Na6 C2 La1 124.38(18) . . ?
O16 C9 C14 117.5(4) . . ?
O17 C9 O16 125.2(5) . . ?
O17 C9 C14 117.2(5) . . ?
C21 N4 La2 114.3(3) . . ?
C22 N4 La2 112.2(4) . . ?
C22 N4 C21 109.5(4) . . ?
C23 N4 La2 100.8(3) . . ?
C23 N4 C21 109.7(5) . . ?
C23 N4 C22 110.0(5) . . ?
O24 C4 C12 117.7(4) . . ?
O24 C4 Na2 63.8(3) . . ?
O24 C4 Na4 91.0(3) . . ?
O25 C4 O24 124.7(5) . . ?
O25 C4 C12 117.5(5) . . ?
O25 C4 Na2 82.4(3) . . ?
O25 C4 Na4 43.5(3) . . ?
C12 C4 Na2 124.4(3) . . ?
C12 C4 Na4 142.4(3) . . ?
Na2 C4 Na4 88.98(14) . . ?
O10 C5 C19 115.9(5) . . ?
O11 C5 O10 125.7(5) . . ?
O11 C5 C19 118.4(5) . . ?
N2 C6 H6A 108.9 . . ?
N2 C6 H6B 108.9 . . ?
N2 C6 C7 113.5(4) . . ?
H6A C6 H6B 107.7 . . ?
C7 C6 H6A 108.9 . . ?
C7 C6 H6B 108.9 . . ?
O12 C7 C6 118.6(5) . . ?
O13 C7 O12 124.5(5) . . ?
O13 C7 C6 116.7(5) . . ?
N2 C8 H8A 109.7 . . ?
N2 C8 H8B 109.7 . . ?
N2 C8 C11 109.6(5) . . ?
H8A C8 H8B 108.2 . . ?
C11 C8 H8A 109.7 . . ?
C11 C8 H8B 109.7 . . ?
C16 O19 Na4 119.5(4) . 2_666 ?
La2 C3 Na7 134.41(19) . . ?
O8 C3 La2 58.1(3) . . ?
O8 C3 Na7 79.5(3) . . ?
O9 C3 La2 172.0(4) . . ?
O9 C3 O8 120.8(5) . . ?
O9 C3 O7 124.5(5) . . ?
O9 C3 Na7 42.0(3) . . ?
O7 C3 La2 57.2(3) . . ?
O7 C3 O8 114.7(5) . . ?
O7 C3 Na7 163.4(4) . . ?
O14 C10 C13 118.5(5) . . ?
O15 C10 O14 122.6(5) . . ?
O15 C10 C13 118.8(5) . . ?
N1 C11 C8 111.4(4) . . ?
N1 C11 H11A 109.4 . . ?
N1 C11 H11B 109.4 . . ?
C8 C11 H11A 109.4 . . ?
C8 C11 H11B 109.4 . . ?
H11A C11 H11B 108.0 . . ?
N3 C12 C4 112.9(4) . . ?
N3 C12 H12A 109.0 . . ?
N3 C12 H12B 109.0 . . ?
C4 C12 H12A 109.0 . . ?
C4 C12 H12B 109.0 . . ?
H12A C12 H12B 107.8 . . ?
N1 C13 C10 110.6(5) . . ?
N1 C13 H13A 109.5 . . ?
N1 C13 H13B 109.5 . . ?
C10 C13 H13A 109.5 . . ?
C10 C13 H13B 109.5 . . ?
H13A C13 H13B 108.1 . . ?
N1 C14 C9 113.1(4) . . ?
N1 C14 H14A 109.0 . . ?
N1 C14 H14B 109.0 . . ?
C9 C14 H14A 109.0 . . ?
C9 C14 H14B 109.0 . . ?
H14A C14 H14B 107.8 . . ?
N3 C15 H15A 109.1 . . ?
N3 C15 H15B 109.1 . . ?
N3 C15 C17 112.5(5) . . ?
H15A C15 H15B 107.8 . . ?
C17 C15 H15A 109.1 . . ?
C17 C15 H15B 109.1 . . ?
O18 C16 C23 115.4(6) . . ?
O19 C16 O18 125.4(6) . . ?
O19 C16 C23 119.2(6) . . ?
O22 C17 C15 118.6(6) . . ?
O23 C17 O22 124.7(6) . . ?
O23 C17 C15 116.6(5) . . ?
O20 C18 O21 123.8(6) . . ?
O20 C18 C22 118.5(5) . . ?
O20 C18 Na9 54.8(4) . 2_675 ?
O21 C18 C22 117.5(5) . . ?
O21 C18 Na9 93.3(5) . 2_675 ?
C22 C18 Na9 120.3(4) . 2_675 ?
N2 C19 C5 111.9(4) . . ?
N2 C19 H19A 109.2 . . ?
N2 C19 H19B 109.2 . . ?
C5 C19 H19A 109.2 . . ?
C5 C19 H19B 109.2 . . ?
H19A C19 H19B 107.9 . . ?
N3 C20 H20A 109.1 . . ?
N3 C20 H20B 109.1 . . ?
N3 C20 C21 112.5(5) . . ?
H20A C20 H20B 107.8 . . ?
C21 C20 H20A 109.1 . . ?
C21 C20 H20B 109.1 . . ?
N4 C21 C20 110.8(6) . . ?
N4 C21 H21A 109.5 . . ?
N4 C21 H21B 109.5 . . ?
C20 C21 H21A 109.5 . . ?
C20 C21 H21B 109.5 . . ?
H21A C21 H21B 108.1 . . ?
N4 C22 C18 112.9(5) . . ?
N4 C22 H22A 109.0 . . ?
N4 C22 H22B 109.0 . . ?
C18 C22 H22A 109.0 . . ?
C18 C22 H22B 109.0 . . ?
H22A C22 H22B 107.8 . . ?
N4 C23 C16 112.3(5) . . ?
N4 C23 H23A 109.1 . . ?
N4 C23 H23B 109.1 . . ?
C16 C23 H23A 109.1 . . ?
C16 C23 H23B 109.1 . . ?
H23A C23 H23B 107.9 . . ?
La1 Na1 La2 93.68(5) . . ?
O16 Na1 La1 44.92(9) . . ?
O16 Na1 La2 111.72(11) . . ?
O16 Na1 O1 73.81(13) . . ?
O16 Na1 O5 80.47(14) . . ?
O16 Na1 O24 92.76(15) . . ?
O16 Na1 Na2 49.05(10) . . ?
O16 Na1 Na4 69.69(11) . . ?
O16 Na1 O8W 88.27(15) . . ?
O1 Na1 La1 47.01(8) . . ?
O1 Na1 La2 46.83(8) . . ?
O1 Na1 Na2 47.31(10) . . ?
O1 Na1 Na4 120.03(12) . . ?
O5 Na1 La1 45.78(10) . . ?
O5 Na1 La2 108.32(11) . . ?
O5 Na1 O1 75.92(13) . . ?
O5 Na1 O24 147.45(15) . . ?
O5 Na1 Na2 108.53(12) . . ?
O5 Na1 Na4 138.36(12) . . ?
O5 Na1 O8W 109.91(15) . . ?
O24 Na1 La1 108.98(11) . . ?
O24 Na1 La2 44.90(9) . . ?
O24 Na1 O1 71.63(13) . . ?
O24 Na1 Na2 48.50(11) . . ?
O24 Na1 Na4 64.59(10) . . ?
O8 Na1 La1 122.68(11) . . ?
O8 Na1 La2 43.70(11) . . ?
O8 Na1 O16 155.37(17) . . ?
O8 Na1 O1 83.72(14) . . ?
O8 Na1 O5 104.04(15) . . ?
O8 Na1 O24 70.24(14) . . ?
O8 Na1 Na2 107.69(13) . . ?
O8 Na1 Na4 115.28(12) . . ?
O8 Na1 O8W 112.02(16) . . ?
Na2 Na1 La1 63.15(5) . . ?
Na2 Na1 La2 65.08(5) . . ?
Na2 Na1 Na4 72.91(7) . . ?
Na4 Na1 La1 114.51(7) . . ?
Na4 Na1 La2 109.38(6) . . ?
O8W Na1 La1 123.39(11) . . ?
O8W Na1 La2 139.21(11) . . ?
O8W Na1 O1 160.21(17) . . ?
O8W Na1 O24 101.59(14) . . ?
O8W Na1 Na2 114.11(13) . . ?
O8W Na1 Na4 43.19(11) . . ?
La1 Na2 La2 89.20(5) . . ?
La1 Na2 Na4 140.90(7) . 2_666 ?
O16 Na2 La1 43.61(8) . . ?
O16 Na2 La2 99.72(10) . . ?
O16 Na2 O25 89.87(12) . . ?
O16 Na2 C4 95.77(14) . . ?
O16 Na2 Na1 41.83(9) . . ?
O16 Na2 Na4 155.37(12) . 2_666 ?
O1 Na2 La1 45.48(8) . . ?
O1 Na2 La2 43.94(8) . . ?
O1 Na2 O16 70.20(12) . . ?
O1 Na2 O24 69.91(13) . . ?
O1 Na2 O25 115.22(13) . . ?
O1 Na2 C4 95.29(15) . . ?
O1 Na2 Na1 49.00(9) . . ?
O1 Na2 Na4 132.48(11) . 2_666 ?
O24 Na2 La1 101.96(11) . . ?
O24 Na2 La2 42.16(8) . . ?
O24 Na2 O16 81.97(13) . . ?
O24 Na2 O25 46.05(11) . . ?
O24 Na2 C4 26.00(13) . . ?
O24 Na2 Na1 44.07(9) . . ?
O24 Na2 Na4 112.74(11) . 2_666 ?
O10 Na2 La1 43.17(10) . . ?
O10 Na2 La2 120.11(12) . . ?
O10 Na2 O16 71.49(13) . . ?
O10 Na2 O1 79.85(14) . . ?
O10 Na2 O24 145.11(16) . . ?
O10 Na2 O18 118.40(15) . . ?
O10 Na2 O25 151.04(14) . . ?
O10 Na2 C4 167.23(17) . . ?
O10 Na2 Na1 102.41(12) . . ?
O10 Na2 Na4 100.35(12) . 2_666 ?
O18 Na2 La1 115.21(12) . . ?
O18 Na2 La2 41.16(11) . . ?
O18 Na2 O16 140.57(16) . . ?
O18 Na2 O1 74.26(14) . . ?
O18 Na2 O24 70.11(14) . . ?
O18 Na2 O25 90.15(13) . . ?
O18 Na2 C4 70.85(14) . . ?
O18 Na2 Na1 100.70(13) . . ?
O18 Na2 Na4 63.95(12) . 2_666 ?
O25 Na2 La1 130.97(10) . . ?
O25 Na2 La1 136.25(11) 2_666 . ?
O25 Na2 La2 84.03(9) . . ?
O25 Na2 La2 133.56(11) 2_666 . ?
O25 Na2 O16 119.24(14) 2_666 . ?
O25 Na2 O1 168.69(15) 2_666 . ?
O25 Na2 O24 116.01(14) 2_666 . ?
O25 Na2 O10 96.89(15) 2_666 . ?
O25 Na2 O18 98.24(15) 2_666 . ?
O25 Na2 O25 72.58(15) 2_666 . ?
O25 Na2 C4 90.04(15) 2_666 . ?
O25 Na2 Na1 142.07(12) 2_666 . ?
O25 Na2 Na1 74.81(10) . . ?
O25 Na2 Na4 87.39(9) . 2_666 ?
O25 Na2 Na4 37.11(10) 2_666 2_666 ?
C4 Na2 La1 126.17(13) . . ?
C4 Na2 La2 60.01(11) . . ?
C4 Na2 O25 24.11(12) . . ?
C4 Na2 Na1 66.07(12) . . ?
C4 Na2 Na4 91.66(12) . 2_666 ?
Na1 Na2 La1 60.22(5) . . ?
Na1 Na2 La2 59.79(5) . . ?
Na1 Na2 Na4 156.80(8) . 2_666 ?
Na4 Na2 La2 104.32(6) 2_666 . ?
O4 Na3 La1 43.21(9) . . ?
O4 Na3 Na5 117.53(11) . 2_675 ?
O4 Na3 Na6 51.04(10) . . ?
O4 Na3 Na6 47.78(9) . 2_675 ?
O12 Na3 La1 44.01(9) . . ?
O12 Na3 O4 72.88(13) . . ?
O12 Na3 O2 74.68(13) . . ?
O12 Na3 O6 86.97(14) . 2_675 ?
O12 Na3 Na5 70.52(11) . 2_675 ?
O12 Na3 Na6 55.30(11) . 2_675 ?
O12 Na3 Na6 120.54(12) . . ?
O12 Na3 O1W 89.88(15) . . ?
O2 Na3 La1 43.62(8) . . ?
O2 Na3 O4 72.52(13) . . ?
O2 Na3 Na5 137.68(13) . 2_675 ?
O2 Na3 Na6 108.46(11) . 2_675 ?
O2 Na3 Na6 101.93(11) . . ?
O6 Na3 La1 111.69(11) 2_675 . ?
O6 Na3 O4 86.37(14) 2_675 . ?
O6 Na3 O2 155.21(15) 2_675 . ?
O6 Na3 Na5 43.56(11) 2_675 2_675 ?
O6 Na3 Na6 46.75(10) 2_675 2_675 ?
O6 Na3 Na6 72.95(11) 2_675 . ?
Na5 Na3 La1 113.52(7) 2_675 . ?
Na5 Na3 Na6 116.12(8) 2_675 . ?
Na6 Na3 La1 65.14(5) 2_675 . ?
Na6 Na3 La1 92.69(6) . . ?
Na6 Na3 Na5 69.77(7) 2_675 2_675 ?
Na6 Na3 Na6 71.52(7) 2_675 . ?
O2W Na3 La1 118.78(13) . . ?
O2W Na3 O4 88.29(15) . . ?
O2W Na3 O12 160.92(17) . . ?
O2W Na3 O2 97.09(15) . . ?
O2W Na3 O6 95.08(16) . 2_675 ?
O2W Na3 Na5 122.99(14) . 2_675 ?
O2W Na3 Na6 113.74(14) . 2_675 ?
O2W Na3 Na6 43.33(12) . . ?
O2W Na3 O1W 109.19(16) . . ?
O1W Na3 La1 126.77(13) . . ?
O1W Na3 O4 160.80(15) . . ?
O1W Na3 O2 111.69(16) . . ?
O1W Na3 O6 84.28(15) . 2_675 ?
O1W Na3 Na5 46.31(11) . 2_675 ?
O1W Na3 Na6 139.86(13) . . ?
O1W Na3 Na6 115.25(12) . 2_675 ?
O25 Na4 C4 21.11(14) . . ?
O25 Na4 O19 107.27(17) . 2_666 ?
O25 Na4 Na1 79.82(11) . . ?
O25 Na4 Na2 36.15(10) . 2_666 ?
O25 Na4 Na2 44.04(10) . . ?
O25 Na4 O8W 118.41(15) . . ?
O17 Na4 O25 99.84(16) . . ?
O17 Na4 C4 104.33(15) . . ?
O17 Na4 O19 87.58(17) . 2_666 ?
O17 Na4 Na1 73.77(12) . . ?
O17 Na4 Na2 95.59(14) . 2_666 ?
O17 Na4 Na2 60.78(11) . . ?
O17 Na4 O7W 166.44(19) . . ?
O17 Na4 O8W 82.29(16) . . ?
C4 Na4 Na1 62.48(11) . . ?
C4 Na4 Na2 43.55(10) . . ?
C4 Na4 Na2 57.02(11) . 2_666 ?
O19 Na4 C4 127.54(17) 2_666 . ?
O19 Na4 Na1 161.06(15) 2_666 . ?
O19 Na4 Na2 121.25(15) 2_666 . ?
O19 Na4 Na2 71.22(13) 2_666 2_666 ?
O19 Na4 O8W 134.22(17) 2_666 . ?
Na1 Na4 Na2 52.06(5) . . ?
Na1 Na4 Na2 113.16(7) . 2_666 ?
Na2 Na4 Na2 65.09(6) 2_666 . ?
O7W Na4 O25 82.86(15) . . ?
O7W Na4 C4 73.58(15) . . ?
O7W Na4 O19 104.39(18) . 2_666 ?
O7W Na4 Na1 93.81(13) . . ?
O7W Na4 Na2 115.90(12) . . ?
O7W Na4 Na2 94.30(12) . 2_666 ?
O7W Na4 O8W 84.75(16) . . ?
O8W Na4 C4 98.19(15) . . ?
O8W Na4 Na1 41.27(10) . . ?
O8W Na4 Na2 153.98(12) . 2_666 ?
O8W Na4 Na2 91.90(11) . . ?
O6 Na5 O13 102.69(15) . 2_675 ?
O6 Na5 O9 95.90(17) . . ?
O6 Na5 Na3 46.47(11) . 2_675 ?
O6 Na5 Na6 36.72(10) . . ?
O6 Na5 Na7 121.67(13) . . ?
O6 Na5 O5W 171.80(18) . . ?
O6 Na5 O6W 101.5(2) . 2_665 ?
O6 Na5 O4W 85.7(3) . . ?
O6 Na5 O1W 86.34(15) . 2_675 ?
O13 Na5 O9 99.32(17) 2_675 . ?
O13 Na5 Na3 79.31(11) 2_675 2_675 ?
O13 Na5 Na6 68.77(12) 2_675 . ?
O13 Na5 Na7 123.07(12) 2_675 . ?
O13 Na5 O5W 85.06(15) 2_675 . ?
O13 Na5 O6W 153.4(2) 2_675 2_665 ?
O13 Na5 O4W 171.6(3) 2_675 . ?
O13 Na5 O1W 87.68(16) 2_675 2_675 ?
O9 Na5 Na3 139.35(14) . 2_675 ?
O9 Na5 Na6 87.80(12) . . ?
O9 Na5 Na7 46.76(10) . . ?
O9 Na5 O5W 80.02(15) . . ?
O9 Na5 O6W 88.9(2) . 2_665 ?
O9 Na5 O4W 80.0(2) . . ?
O9 Na5 O1W 171.96(17) . 2_675 ?
Na3 Na5 Na6 53.45(6) 2_675 . ?
Na7 Na5 Na3 157.49(9) . 2_675 ?
Na7 Na5 Na6 132.52(8) . . ?
O5W Na5 Na3 139.31(15) . 2_675 ?
O5W Na5 Na6 148.96(13) . . ?
O5W Na5 Na7 50.57(11) . . ?
O5W Na5 O6W 71.4(2) . 2_665 ?
O6W Na5 Na3 110.47(19) 2_665 2_675 ?
O6W Na5 Na6 137.2(2) 2_665 . ?
O6W Na5 Na7 48.73(18) 2_665 . ?
O4W Na5 Na3 106.7(2) . 2_675 ?
O4W Na5 Na6 119.4(3) . . ?
O4W Na5 Na7 50.8(2) . . ?
O4W Na5 O5W 86.6(3) . . ?
O4W Na5 O6W 19.1(3) . 2_665 ?
O4W Na5 O1W 92.4(2) . 2_675 ?
O1W Na5 Na3 45.69(10) 2_675 2_675 ?
O1W Na5 Na6 98.50(11) 2_675 . ?
O1W Na5 Na7 125.77(12) 2_675 . ?
O1W Na5 O5W 96.76(16) 2_675 . ?
O1W Na5 O6W 83.0(2) 2_675 2_665 ?
La1 Na6 Na5 103.30(7) 2_675 . ?
O4 Na6 La1 41.87(9) 2_675 2_675 ?
O4 Na6 La1 122.34(10) . 2_675 ?
O4 Na6 O4 80.86(14) 2_675 . ?
O4 Na6 O12 68.79(13) 2_675 2_675 ?
O4 Na6 O14 75.77(13) 2_675 2_675 ?
O4 Na6 C2 26.37(12) . . ?
O4 Na6 C2 90.56(14) 2_675 . ?
O4 Na6 Na3 51.14(9) 2_675 2_675 ?
O4 Na6 Na3 76.22(11) 2_675 . ?
O4 Na6 Na3 46.58(9) . . ?
O4 Na6 Na3 77.08(10) . 2_675 ?
O4 Na6 Na5 85.63(9) . . ?
O4 Na6 Na5 107.89(11) 2_675 . ?
O12 Na6 La1 43.49(8) 2_675 2_675 ?
O12 Na6 O4 121.97(13) 2_675 . ?
O12 Na6 C2 104.16(14) 2_675 . ?
O12 Na6 Na3 144.88(11) 2_675 . ?
O12 Na6 Na3 45.23(9) 2_675 2_675 ?
O12 Na6 Na5 60.59(9) 2_675 . ?
O14 Na6 La1 41.86(9) 2_675 2_675 ?
O14 Na6 O4 147.88(14) 2_675 . ?
O14 Na6 O12 68.96(13) 2_675 2_675 ?
O14 Na6 C2 166.13(15) 2_675 . ?
O14 Na6 Na3 103.89(12) 2_675 2_675 ?
O14 Na6 Na3 105.65(12) 2_675 . ?
O14 Na6 Na5 122.33(13) 2_675 . ?
O6 Na6 La1 111.68(12) . 2_675 ?
O6 Na6 O4 50.94(12) . . ?
O6 Na6 O4 90.96(14) . 2_675 ?
O6 Na6 O12 80.55(14) . 2_675 ?
O6 Na6 O14 149.38(17) . 2_675 ?
O6 Na6 C2 25.51(14) . . ?
O6 Na6 Na3 48.72(11) . 2_675 ?
O6 Na6 Na3 97.51(13) . . ?
O6 Na6 Na5 35.90(11) . . ?
O6 Na6 O3W 100.44(15) . . ?
O6 Na6 O2W 128.83(17) . . ?
C2 Na6 La1 124.92(11) . 2_675 ?
C2 Na6 Na3 72.66(12) . . ?
C2 Na6 Na3 64.65(12) . 2_675 ?
C2 Na6 Na5 59.27(12) . . ?
Na3 Na6 La1 63.17(5) 2_675 2_675 ?
Na3 Na6 La1 108.68(6) . 2_675 ?
Na3 Na6 Na3 108.48(7) 2_675 . ?
Na3 Na6 Na5 131.60(8) . . ?
Na3 Na6 Na5 56.78(6) 2_675 . ?
O3W Na6 La1 112.25(13) . 2_675 ?
O3W Na6 O4 124.31(15) . . ?
O3W Na6 O4 154.02(17) . 2_675 ?
O3W Na6 O12 89.99(15) . 2_675 ?
O3W Na6 O14 82.83(14) . 2_675 ?
O3W Na6 C2 109.69(15) . . ?
O3W Na6 Na3 124.49(14) . . ?
O3W Na6 Na3 122.72(14) . 2_675 ?
O3W Na6 Na5 71.52(12) . . ?
O3W Na6 O2W 89.65(16) . . ?
O2W Na6 La1 110.16(12) . 2_675 ?
O2W Na6 O4 82.00(14) . . ?
O2W Na6 O4 101.33(15) . 2_675 ?
O2W Na6 O12 150.09(15) . 2_675 ?
O2W Na6 O14 81.33(15) . 2_675 ?
O2W Na6 C2 104.09(17) . . ?
O2W Na6 Na3 40.86(11) . . ?
O2W Na6 Na3 147.49(13) . 2_675 ?
O2W Na6 Na5 145.92(13) . . ?
O9 Na7 O9 180.0 2_665 . ?
O9 Na7 C3 20.98(15) . . ?
O9 Na7 C3 159.02(15) . 2_665 ?
O9 Na7 C3 20.98(15) 2_665 2_665 ?
O9 Na7 C3 159.02(15) 2_665 . ?
O9 Na7 Na5 132.32(11) . 2_665 ?
O9 Na7 Na5 47.68(11) 2_665 2_665 ?
O9 Na7 Na5 132.32(11) 2_665 . ?
O9 Na7 Na5 47.68(11) . . ?
O9 Na7 O5W 99.31(14) 2_665 . ?
O9 Na7 O5W 80.69(14) . . ?
O9 Na7 O5W 99.31(14) . 2_665 ?
O9 Na7 O5W 80.69(14) 2_665 2_665 ?
O9 Na7 O6W 86.8(2) 2_665 2_665 ?
O9 Na7 O6W 93.2(2) 2_665 . ?
O9 Na7 O6W 93.2(2) . 2_665 ?
O9 Na7 O6W 86.8(2) . . ?
O9 Na7 O4W 101.7(2) . 2_665 ?
O9 Na7 O4W 78.3(2) 2_665 2_665 ?
O9 Na7 O4W 78.3(2) . . ?
O9 Na7 O4W 101.7(2) 2_665 . ?
C3 Na7 C3 180.0 . 2_665 ?
C3 Na7 Na5 62.68(11) 2_665 2_665 ?
C3 Na7 Na5 62.68(11) . . ?
C3 Na7 Na5 117.32(11) . 2_665 ?
C3 Na7 Na5 117.32(11) 2_665 . ?
Na5 Na7 Na5 180.00(3) 2_665 . ?
O5W Na7 C3 101.54(14) 2_665 2_665 ?
O5W Na7 C3 78.46(14) . 2_665 ?
O5W Na7 C3 101.54(14) . . ?
O5W Na7 C3 78.46(14) 2_665 . ?
O5W Na7 Na5 129.43(10) . 2_665 ?
O5W Na7 Na5 129.43(10) 2_665 . ?
O5W Na7 Na5 50.57(10) . . ?
O5W Na7 Na5 50.57(10) 2_665 2_665 ?
O5W Na7 O5W 180.0 . 2_665 ?
O6W Na7 C3 96.8(2) . 2_665 ?
O6W Na7 C3 96.8(2) 2_665 . ?
O6W Na7 C3 83.2(2) 2_665 2_665 ?
O6W Na7 C3 83.2(2) . . ?
O6W Na7 Na5 127.40(19) 2_665 2_665 ?
O6W Na7 Na5 127.40(19) . . ?
O6W Na7 Na5 52.60(19) . 2_665 ?
O6W Na7 Na5 52.60(19) 2_665 . ?
O6W Na7 O5W 106.2(2) 2_665 2_665 ?
O6W Na7 O5W 73.8(2) . 2_665 ?
O6W Na7 O5W 106.2(2) . . ?
O6W Na7 O5W 73.8(2) 2_665 . ?
O6W Na7 O6W 180.0 2_665 . ?
O6W Na7 O4W 160.3(2) 2_665 2_665 ?
O6W Na7 O4W 160.3(2) . . ?
O6W Na7 O4W 19.7(2) . 2_665 ?
O6W Na7 O4W 19.7(2) 2_665 . ?
O4W Na7 C3 78.3(2) . . ?
O4W Na7 C3 101.7(2) . 2_665 ?
O4W Na7 C3 78.3(2) 2_665 2_665 ?
O4W Na7 C3 101.7(2) 2_665 . ?
O4W Na7 Na5 47.6(2) 2_665 2_665 ?
O4W Na7 Na5 47.6(2) . . ?
O4W Na7 Na5 132.4(2) 2_665 . ?
O4W Na7 Na5 132.4(2) . 2_665 ?
O4W Na7 O5W 84.2(2) 2_665 2_665 ?
O4W Na7 O5W 95.8(2) . 2_665 ?
O4W Na7 O5W 84.2(2) . . ?
O4W Na7 O5W 95.8(2) 2_665 . ?
O4W Na7 O4W 180.0(3) . 2_665 ?
O15 Na8 Na6 68.86(11) . 2_675 ?
O15 Na8 Na9 158.65(16) . . ?
O15 Na8 O10W 102.63(19) . . ?
Na6 Na8 Na9 94.78(8) 2_675 . ?
O3W Na8 O15 103.30(15) 2_675 . ?
O3W Na8 Na6 36.36(11) 2_675 2_675 ?
O3W Na8 O11W 97.63(18) 2_675 . ?
O3W Na8 O12W 93.82(18) 2_675 . ?
O3W Na8 Na9 64.96(12) 2_675 . ?
O3W Na8 O10W 88.8(2) 2_675 . ?
O11W Na8 O15 87.84(18) . . ?
O11W Na8 Na6 84.98(13) . 2_675 ?
O11W Na8 O12W 81.1(2) . . ?
O11W Na8 Na9 76.77(14) . . ?
O11W Na8 O10W 166.2(2) . . ?
O12W Na8 O15 160.8(2) . . ?
O12W Na8 Na6 125.25(15) . 2_675 ?
O12W Na8 Na9 30.48(14) . . ?
O12W Na8 O10W 86.3(2) . . ?
O9W Na8 O15 83.3(2) . . ?
O9W Na8 Na6 150.98(19) . 2_675 ?
O9W Na8 O3W 159.1(3) . 2_675 ?
O9W Na8 O11W 102.5(3) . . ?
O9W Na8 O12W 83.8(2) . . ?
O9W Na8 Na9 114.20(19) . . ?
O9W Na8 O10W 70.3(3) . . ?
O10W Na8 Na6 107.08(17) . 2_675 ?
O10W Na8 Na9 95.14(16) . . ?
Na4 O7W H7WA 113.7 . . ?
Na4 O7W H7WB 113.2 . . ?
H7WA O7W H7WB 100.3 . . ?
Na8 O3W Na6 107.84(18) 2_675 . ?
Na1 O8W Na4 95.54(15) . . ?
Na7 O5W Na5 78.86(14) . . ?
Na3 O2W Na6 95.81(15) . . ?
Na8 O11W H11C 113.7 . . ?
Na8 O11W H11D 113.2 . . ?
H11C O11W H11D 100.4 . . ?
Na7 O6W Na5 78.7(2) . 2_665 ?
O4W O6W Na5 66.9(9) 2_665 2_665 ?
O4W O6W Na7 83.8(9) 2_665 . ?
Na5 O4W Na7 81.5(3) . . ?
O6W O4W Na5 94.1(10) 2_665 . ?
O6W O4W Na7 76.5(9) 2_665 . ?
Na9 O12W Na8 116.2(2) . . ?
La2 Na9 Na8 100.72(11) 2_675 . ?
O20 Na9 La2 44.61(11) 2_675 2_675 ?
O20 Na9 O7 72.16(17) 2_675 2_675 ?
O20 Na9 C18 23.56(14) 2_675 2_675 ?
O20 Na9 Na8 78.01(15) 2_675 . ?
O20 Na9 Na9 139.0(2) 2_675 2_585 ?
O22 Na9 La2 44.82(13) 2_675 2_675 ?
O22 Na9 O20 77.52(19) 2_675 2_675 ?
O22 Na9 O7 73.93(17) 2_675 2_675 ?
O22 Na9 C18 79.4(2) 2_675 2_675 ?
O22 Na9 Na8 145.15(19) 2_675 . ?
O22 Na9 Na9 99.8(2) 2_675 2_585 ?
O22 Na9 O14W 97.1(3) 2_675 . ?
O7 Na9 La2 43.73(12) 2_675 2_675 ?
O7 Na9 C18 95.3(2) 2_675 2_675 ?
O7 Na9 Na8 75.18(14) 2_675 . ?
O7 Na9 Na9 147.2(3) 2_675 2_585 ?
C18 Na9 La2 61.33(14) 2_675 2_675 ?
C18 Na9 Na8 87.81(16) 2_675 . ?
C18 Na9 Na9 115.4(2) 2_675 2_585 ?
O12W Na9 La2 121.2(2) . 2_675 ?
O12W Na9 O20 81.9(2) . 2_675 ?
O12W Na9 O22 157.7(3) . 2_675 ?
O12W Na9 O7 107.8(2) . 2_675 ?
O12W Na9 C18 78.3(2) . 2_675 ?
O12W Na9 Na8 33.34(14) . . ?
O12W Na9 Na9 90.1(2) . 2_585 ?
O12W Na9 O13W 80.4(3) . 2_585 ?
O12W Na9 O14W 105.1(3) . . ?
Na9 Na9 La2 144.2(2) 2_585 2_675 ?
Na9 Na9 Na8 114.97(19) 2_585 . ?
O13W Na9 La2 138.2(3) 2_585 2_675 ?
O13W Na9 La2 131.3(4) . 2_675 ?
O13W Na9 O20 170.1(4) . 2_675 ?
O13W Na9 O20 117.0(3) 2_585 2_675 ?
O13W Na9 O22 94.2(4) . 2_675 ?
O13W Na9 O22 101.4(3) 2_585 2_675 ?
O13W Na9 O7 169.1(3) 2_585 2_675 ?
O13W Na9 O7 111.1(4) . 2_675 ?
O13W Na9 C18 93.5(3) 2_585 2_675 ?
O13W Na9 C18 150.0(4) . 2_675 ?
O13W Na9 Na8 111.7(2) 2_585 . ?
O13W Na9 Na8 111.8(4) . . ?
O13W Na9 O12W 105.3(4) . . ?
O13W Na9 Na9 22.5(2) 2_585 2_585 ?
O13W Na9 Na9 36.3(3) . 2_585 ?
O13W Na9 O13W 58.8(5) . 2_585 ?
O13W Na9 O14W 33.4(4) . . ?
O13W Na9 O14W 91.0(4) 2_585 . ?
O14W Na9 La2 113.5(2) . 2_675 ?
O14W Na9 O20 152.0(3) . 2_675 ?
O14W Na9 O7 79.9(2) . 2_675 ?
O14W Na9 C18 174.8(3) . 2_675 ?
O14W Na9 Na8 93.0(2) . . ?
O14W Na9 Na9 68.8(2) . 2_585 ?
Na3 O1W Na5 87.99(15) . 2_675 ?
Na9 O13W Na9 121.2(5) . 2_585 ?
O14W O13W Na9 125.3(7) . 2_585 ?
O14W O13W Na9 110.9(6) . . ?
O13W O14W Na9 35.7(4) . . ?
O15W O14W Na9 147.7(6) . . ?
O15W O14W O13W 168.1(9) . . ?

loop_
_geom_bond_atom_site_label_1
_geom_bond_atom_site_label_2
_geom_bond_distance
_geom_bond_site_symmetry_2
_geom_bond_publ_flag
La1 O4 2.537(4) . ?
La1 O16 2.561(3) . ?
La1 O1 2.647(3) . ?
La1 O5 2.593(4) . ?
La1 O12 2.590(3) . ?
La1 O10 2.563(4) . ?
La1 O2 2.560(3) . ?
La1 O14 2.533(4) . ?
La1 N1 2.789(4) . ?
La1 N2 2.782(4) . ?
La1 C1 3.003(5) . ?
La1 C2 2.990(6) . ?
La2 O1 2.673(3) . ?
La2 O24 2.590(4) . ?
La2 O3 2.551(4) . ?
La2 O8 2.550(4) . ?
La2 O20 2.575(3) . ?
La2 O18 2.573(4) . ?
La2 O22 2.592(4) . ?
La2 O7 2.534(4) . ?
La2 N3 2.785(4) . ?
La2 C1 3.014(5) . ?
La2 N4 2.783(5) . ?
La2 C3 2.989(6) . ?
O4 C2 1.297(6) . ?
O4 Na3 2.564(4) . ?
O4 Na6 2.745(4) . ?
O4 Na6 2.439(4) 2_675 ?
O16 C9 1.279(6) . ?
O16 Na1 2.318(4) . ?
O16 Na2 2.625(4) . ?
O1 C1 1.309(6) . ?
O1 Na1 2.639(4) . ?
O1 Na2 2.570(4) . ?
O5 C2 1.302(6) . ?
O5 Na1 2.359(4) . ?
O12 C7 1.259(6) . ?
O12 Na3 2.349(4) . ?
O12 Na6 2.721(5) 2_675 ?
O24 C4 1.273(6) . ?
O24 Na1 2.419(4) . ?
O24 Na2 2.605(4) . ?
O3 C1 1.273(6) . ?
O10 C5 1.261(6) . ?
O10 Na2 2.360(4) . ?
O2 C1 1.280(6) . ?
O2 Na3 2.483(4) . ?
O8 C3 1.315(7) . ?
O8 Na1 2.316(4) . ?
O20 C18 1.250(6) . ?
O20 Na9 2.556(6) 2_675 ?
O18 C16 1.271(7) . ?
O18 Na2 2.415(4) . ?
O14 C10 1.268(6) . ?
O14 Na6 2.466(4) 2_675 ?
O25 C4 1.237(6) . ?
O25 Na2 3.002(4) . ?
O25 Na2 2.314(4) 2_666 ?
O25 Na4 2.366(4) . ?
O6 C2 1.272(6) . ?
O6 Na3 2.456(4) 2_675 ?
O6 Na5 2.335(4) . ?
O6 Na6 2.381(4) . ?
O22 C17 1.266(7) . ?
O22 Na9 2.391(6) 2_675 ?
N1 C11 1.464(7) . ?
N1 C13 1.470(7) . ?
N1 C14 1.486(6) . ?
O13 C7 1.252(6) . ?
O13 Na5 2.359(5) 2_675 ?
O17 C9 1.234(6) . ?
O17 Na4 2.272(4) . ?
O9 C3 1.250(7) . ?
O9 Na5 2.372(5) . ?
O9 Na7 2.337(4) . ?
N2 C6 1.473(6) . ?
N2 C8 1.485(6) . ?
N2 C19 1.477(7) . ?
O15 C10 1.261(7) . ?
O15 Na8 2.479(5) . ?
O11 C5 1.248(7) . ?
O7 C3 1.293(6) . ?
O7 Na9 2.608(6) 2_675 ?
N3 C12 1.465(7) . ?
N3 C15 1.481(8) . ?
N3 C20 1.488(7) . ?
C2 Na6 2.900(6) . ?
C9 C14 1.520(7) . ?
N4 C21 1.484(7) . ?
N4 C22 1.465(7) . ?
N4 C23 1.456(8) . ?
O23 C17 1.248(8) . ?
C4 C12 1.529(7) . ?
C4 Na2 2.903(6) . ?
C4 Na4 3.104(5) . ?
C5 C19 1.528(7) . ?
O21 C18 1.258(7) . ?
C6 H6A 0.9700 . ?
C6 H6B 0.9700 . ?
C6 C7 1.510(7) . ?
C8 H8A 0.9700 . ?
C8 H8B 0.9700 . ?
C8 C11 1.524(8) . ?
O19 C16 1.234(8) . ?
O19 Na4 2.378(5) 2_666 ?
C3 Na7 3.110(6) . ?
C10 C13 1.517(8) . ?
C11 H11A 0.9700 . ?
C11 H11B 0.9700 . ?
C12 H12A 0.9700 . ?
C12 H12B 0.9700 . ?
C13 H13A 0.9700 . ?
C13 H13B 0.9700 . ?
C14 H14A 0.9700 . ?
C14 H14B 0.9700 . ?
C15 H15A 0.9700 . ?
C15 H15B 0.9700 . ?
C15 C17 1.515(8) . ?
C16 C23 1.534(9) . ?
C18 C22 1.525(8) . ?
C18 Na9 3.063(9) 2_675 ?
C19 H19A 0.9700 . ?
C19 H19B 0.9700 . ?
C20 H20A 0.9700 . ?
C20 H20B 0.9700 . ?
C20 C21 1.505(9) . ?
C21 H21A 0.9700 . ?
C21 H21B 0.9700 . ?
C22 H22A 0.9700 . ?
C22 H22B 0.9700 . ?
C23 H23A 0.9700 . ?
C23 H23B 0.9700 . ?
Na1 Na2 3.475(3) . ?
Na1 Na4 3.611(3) . ?
Na1 O8W 2.393(4) . ?
Na2 Na4 3.756(3) 2_666 ?
Na3 Na5 3.388(3) 2_675 ?
Na3 Na6 3.499(3) . ?
Na3 Na6 3.254(3) 2_675 ?
Na3 O2W 2.301(5) . ?
Na3 O1W 2.426(4) . ?
Na4 O7W 2.349(4) . ?
Na4 O8W 2.483(5) . ?
Na5 Na6 3.800(3) . ?
Na5 Na7 3.198(2) . ?
Na5 O5W 2.518(5) . ?
Na5 O6W 2.591(8) 2_665 ?
Na5 O4W 2.389(9) . ?
Na5 O1W 2.451(5) 2_675 ?
Na6 O3W 2.406(4) . ?
Na6 O2W 2.414(5) . ?
Na7 O5W 2.518(5) 2_665 ?
Na7 O5W 2.518(5) . ?
Na7 O6W 2.452(8) . ?
Na7 O6W 2.452(8) 2_665 ?
Na7 O4W 2.507(8) 2_665 ?
Na7 O4W 2.507(8) . ?
Na8 O3W 2.373(5) 2_675 ?
Na8 O11W 2.378(6) . ?
Na8 O12W 2.420(5) . ?
Na8 Na9 3.952(5) . ?
Na8 O9W 2.308(7) . ?
Na8 O10W 2.687(9) . ?
O7W H7WA 0.9403 . ?
O7W H7WB 0.9380 . ?
O11W H11C 0.9404 . ?
O11W H11D 0.9382 . ?
O6W O4W 0.848(10) 2_665 ?
O12W Na9 2.233(7) . ?
Na9 Na9 3.430(9) 2_585 ?
Na9 O13W 1.534(10) . ?
Na9 O13W 2.375(9) 2_585 ?
Na9 O14W 2.457(11) . ?
O13W O14W 1.449(12) . ?
O14W O15W 1.346(12) . ?

loop_
_geom_torsion_atom_site_label_1
_geom_torsion_atom_site_label_2
_geom_torsion_atom_site_label_3
_geom_torsion_atom_site_label_4
_geom_torsion
_geom_torsion_site_symmetry_1
_geom_torsion_site_symmetry_2
_geom_torsion_site_symmetry_3
_geom_torsion_site_symmetry_4
_geom_torsion_publ_flag
La1 O4 C2 O5 0.0(5) . . . . ?
La1 O4 C2 O6 179.3(4) . . . . ?
La1 O4 C2 Na6 -160.97(16) . . . . ?
La1 O16 C9 O17 -174.3(4) . . . . ?
La1 O16 C9 C14 1.4(7) . . . . ?
La1 O1 C1 La2 -172.33(18) . . . . ?
La1 O1 C1 O3 -171.1(5) . . . . ?
La1 O1 C1 O2 11.1(5) . . . . ?
La1 O5 C2 O4 0.0(5) . . . . ?
La1 O5 C2 O6 -179.3(4) . . . . ?
La1 O5 C2 Na6 108.6(12) . . . . ?
La1 O12 C7 O13 -169.7(4) . . . . ?
La1 O12 C7 C6 6.6(7) . . . . ?
La1 O10 C5 O11 -177.2(4) . . . . ?
La1 O10 C5 C19 1.8(6) . . . . ?
La1 O2 C1 O1 -11.6(5) . . . . ?
La1 O2 C1 O3 170.7(5) . . . . ?
La1 O14 C10 O15 -157.0(4) . . . . ?
La1 O14 C10 C13 19.3(7) . . . . ?
La1 N1 C11 C8 -47.1(5) . . . . ?
La1 N1 C13 C10 -49.3(5) . . . . ?
La1 N1 C14 C9 -31.6(5) . . . . ?
La1 N2 C6 C7 -32.4(5) . . . . ?
La1 N2 C8 C11 -45.6(5) . . . . ?
La1 N2 C19 C5 -49.5(5) . . . . ?
La2 O1 C1 La1 172.33(18) . . . . ?
La2 O1 C1 O3 1.2(5) . . . . ?
La2 O1 C1 O2 -176.5(5) . . . . ?
La2 O24 C4 O25 155.4(4) . . . . ?
La2 O24 C4 C12 -20.3(6) . . . . ?
La2 O24 C4 Na2 96.6(3) . . . . ?
La2 O24 C4 Na4 -175.0(2) . . . . ?
La2 O3 C1 O1 -1.3(6) . . . . ?
La2 O3 C1 O2 176.4(5) . . . . ?
La2 O8 C3 O9 170.8(5) . . . . ?
La2 O8 C3 O7 -8.5(5) . . . . ?
La2 O8 C3 Na7 162.56(13) . . . . ?
La2 O20 C18 O21 167.7(5) . . . . ?
La2 O20 C18 C22 -8.3(9) . . . . ?
La2 O20 C18 Na9 100.4(4) . . . 2_675 ?
La2 O18 C16 O19 165.9(5) . . . . ?
La2 O18 C16 C23 -13.9(6) . . . . ?
La2 O22 C17 O23 150.2(5) . . . . ?
La2 O22 C17 C15 -25.7(8) . . . . ?
La2 O7 C3 O8 8.6(5) . . . . ?
La2 O7 C3 O9 -170.6(5) . . . . ?
La2 O7 C3 Na7 -139.1(12) . . . . ?
La2 N3 C12 C4 34.3(5) . . . . ?
La2 N3 C15 C17 44.3(5) . . . . ?
La2 N3 C20 C21 47.0(6) . . . . ?
La2 N4 C21 C20 41.4(6) . . . . ?
La2 N4 C22 C18 30.5(7) . . . . ?
La2 N4 C23 C16 54.9(5) . . . . ?
La2 Na9 O13W Na9 128.9(4) 2_675 . . 2_585 ?
La2 Na9 O13W O14W -68.4(8) 2_675 . . . ?
O16 C9 C14 N1 22.3(7) . . . . ?
O24 C4 C12 N3 -12.8(7) . . . . ?
O10 C5 C19 N2 36.4(7) . . . . ?
O20 C18 C22 N4 -17.4(9) . . . . ?
O18 C16 C23 N4 -33.4(7) . . . . ?
O14 C10 C13 N1 25.9(7) . . . . ?
O25 C4 C12 N3 171.2(5) . . . . ?
O22 Na9 O13W Na9 100.8(5) 2_675 . . 2_585 ?
O22 Na9 O13W O14W -96.5(7) 2_675 . . . ?
O17 C9 C14 N1 -161.7(5) . . . . ?
N2 C6 C7 O12 19.7(7) . . . . ?
N2 C6 C7 O13 -163.7(5) . . . . ?
N2 C8 C11 N1 63.1(6) . . . . ?
O15 C10 C13 N1 -157.7(5) . . . . ?
O11 C5 C19 N2 -144.5(5) . . . . ?
O7 Na9 O13W Na9 175.2(4) 2_675 . . 2_585 ?
O7 Na9 O13W O14W -22.1(8) 2_675 . . . ?
N3 C15 C17 O22 -17.1(8) . . . . ?
N3 C15 C17 O23 166.6(5) . . . . ?
N3 C20 C21 N4 -60.3(6) . . . . ?
O21 C18 C22 N4 166.4(7) . . . . ?
C6 N2 C8 C11 80.0(5) . . . . ?
C6 N2 C19 C5 -168.6(4) . . . . ?
C8 N2 C6 C7 -159.0(5) . . . . ?
C8 N2 C19 C5 71.6(5) . . . . ?
O19 C16 C23 N4 146.8(6) . . . . ?
C11 N1 C13 C10 71.5(6) . . . . ?
C11 N1 C14 C9 -157.3(4) . . . . ?
C12 N3 C15 C17 163.8(4) . . . . ?
C12 N3 C20 C21 -77.0(6) . . . . ?
C13 N1 C11 C8 -162.0(4) . . . . ?
C13 N1 C14 C9 81.1(5) . . . . ?
C14 N1 C11 C8 78.1(5) . . . . ?
C14 N1 C13 C10 -167.7(4) . . . . ?
C15 N3 C12 C4 -81.4(5) . . . . ?
C15 N3 C20 C21 162.3(5) . . . . ?
C18 Na9 O13W Na9 24.7(11) 2_675 . . 2_585 ?
C18 Na9 O13W O14W -172.6(6) 2_675 . . . ?
C19 N2 C6 C7 82.3(6) . . . . ?
C19 N2 C8 C11 -160.9(4) . . . . ?
C20 N3 C12 C4 158.9(5) . . . . ?
C20 N3 C15 C17 -75.5(6) . . . . ?
C21 N4 C22 C18 158.5(6) . . . . ?
C21 N4 C23 C16 -66.0(6) . . . . ?
C22 N4 C21 C20 -85.4(6) . . . . ?
C22 N4 C23 C16 173.5(5) . . . . ?
C23 N4 C21 C20 153.8(5) . . . . ?
C23 N4 C22 C18 -80.8(7) . . . . ?
Na1 O16 C9 O17 43.0(8) . . . . ?
Na1 O16 C9 C14 -141.3(4) . . . . ?
Na1 O1 C1 La1 85.6(9) . . . . ?
Na1 O1 C1 La2 -86.7(9) . . . . ?
Na1 O1 C1 O3 -85.5(10) . . . . ?
Na1 O1 C1 O2 96.7(10) . . . . ?
Na1 O5 C2 La1 -98.9(4) . . . . ?
Na1 O5 C2 O4 -98.9(5) . . . . ?
Na1 O5 C2 O6 81.7(6) . . . . ?
Na1 O5 C2 Na6 9.6(16) . . . . ?
Na1 O24 C4 O25 -27.3(9) . . . . ?
Na1 O24 C4 C12 157.0(4) . . . . ?
Na1 O24 C4 Na2 -86.0(5) . . . . ?
Na1 O24 C4 Na4 2.3(6) . . . . ?
Na1 O8 C3 La2 104.0(4) . . . . ?
Na1 O8 C3 O9 -85.3(6) . . . . ?
Na1 O8 C3 O7 95.4(5) . . . . ?
Na1 O8 C3 Na7 -93.5(3) . . . . ?
Na2 O16 C9 O17 -64.7(7) . . . . ?
Na2 O16 C9 C14 111.0(5) . . . . ?
Na2 O1 C1 La1 -92.0(2) . . . . ?
Na2 O1 C1 La2 95.6(2) . . . . ?
Na2 O1 C1 O3 96.8(5) . . . . ?
Na2 O1 C1 O2 -80.9(5) . . . . ?
Na2 O24 C4 O25 58.8(5) . . . . ?
Na2 O24 C4 C12 -116.9(4) . . . . ?
Na2 O24 C4 Na4 88.36(14) . . . . ?
Na2 O10 C5 O11 -9.0(9) . . . . ?
Na2 O10 C5 C19 170.0(3) . . . . ?
Na2 O18 C16 O19 16.5(9) . . . . ?
Na2 O18 C16 C23 -163.4(4) . . . . ?
Na2 O25 C4 O24 -148.8(4) 2_666 . . . ?
Na2 O25 C4 O24 -50.7(5) . . . . ?
Na2 O25 C4 C12 26.9(8) 2_666 . . . ?
Na2 O25 C4 C12 125.0(5) . . . . ?
Na2 O25 C4 Na2 -98.0(4) 2_666 . . . ?
Na2 O25 C4 Na4 -96.5(2) . . . . ?
Na2 O25 C4 Na4 165.4(6) 2_666 . . . ?
Na2 C4 C12 N3 -88.7(5) . . . . ?
Na3 O4 C2 La1 125.8(12) . . . . ?
Na3 O4 C2 O5 125.8(10) . . . . ?
Na3 O4 C2 O6 -54.9(13) . . . . ?
Na3 O4 C2 Na6 -35.2(11) . . . . ?
Na3 O12 C7 O13 28.2(9) . . . . ?
Na3 O12 C7 C6 -155.6(4) . . . . ?
Na3 O2 C1 La1 -99.9(3) . . . . ?
Na3 O2 C1 O1 -111.5(5) . . . . ?
Na3 O2 C1 O3 70.8(6) . . . . ?
Na3 O6 C2 O4 -67.0(5) 2_675 . . . ?
Na3 O6 C2 O5 112.3(5) 2_675 . . . ?
Na3 O6 C2 Na6 -90.1(3) 2_675 . . . ?
Na4 O25 C4 O24 45.8(6) . . . . ?
Na4 O25 C4 C12 -138.5(4) . . . . ?
Na4 O25 C4 Na2 96.5(2) . . . . ?
Na4 O17 C9 O16 -15.5(9) . . . . ?
Na4 O17 C9 C14 168.8(4) . . . . ?
Na4 C4 C12 N3 122.8(5) . . . . ?
Na4 O19 C16 O18 40.7(8) 2_666 . . . ?
Na4 O19 C16 C23 -139.5(4) 2_666 . . . ?
Na5 O6 C2 O4 156.9(4) . . . . ?
Na5 O6 C2 O5 -23.7(8) . . . . ?
Na5 O6 C2 Na6 133.8(5) . . . . ?
Na5 O13 C7 O12 -2.2(8) 2_675 . . . ?
Na5 O13 C7 C6 -178.5(4) 2_675 . . . ?
Na5 O9 C3 O8 94.0(6) . . . . ?
Na5 O9 C3 O7 -86.8(6) . . . . ?
Na5 O9 C3 Na7 106.1(5) . . . . ?
Na6 O4 C2 La1 160.97(16) . . . . ?
Na6 O4 C2 La1 -101.7(2) 2_675 . . . ?
Na6 O4 C2 O5 160.9(4) . . . . ?
Na6 O4 C2 O5 -101.7(4) 2_675 . . . ?
Na6 O4 C2 O6 -19.7(4) . . . . ?
Na6 O4 C2 O6 77.6(5) 2_675 . . . ?
Na6 O4 C2 Na6 97.3(2) 2_675 . . . ?
Na6 O12 C7 O13 -65.5(6) 2_675 . . . ?
Na6 O12 C7 C6 110.8(5) 2_675 . . . ?
Na6 O14 C10 O15 -14.0(9) 2_675 . . . ?
Na6 O14 C10 C13 162.2(4) 2_675 . . . ?
Na6 O6 C2 O4 23.1(5) . . . . ?
Na6 O6 C2 O5 -157.5(4) . . . . ?
Na7 O9 C3 O8 -12.1(7) . . . . ?
Na7 O9 C3 O7 167.1(4) . . . . ?
Na8 O15 C10 O14 -54.1(7) . . . . ?
Na8 O15 C10 C13 129.6(5) . . . . ?
Na8 Na9 O13W Na9 -102.9(5) . . . 2_585 ?
Na8 Na9 O13W O14W 59.8(7) . . . . ?
O12W Na9 O13W Na9 -68.3(5) . . . 2_585 ?
O12W Na9 O13W O14W 94.4(7) . . . . ?
Na9 O20 C18 O21 67.3(8) 2_675 . . . ?
Na9 O20 C18 C22 -108.6(6) 2_675 . . . ?
Na9 O22 C17 O23 1.0(11) 2_675 . . . ?
Na9 O22 C17 C15 -174.9(4) 2_675 . . . ?
Na9 O7 C3 La2 94.4(3) 2_675 . . . ?
Na9 O7 C3 O8 103.0(5) 2_675 . . . ?
Na9 O7 C3 O9 -76.2(6) 2_675 . . . ?
Na9 O7 C3 Na7 -44.7(14) 2_675 . . . ?
Na9 C18 C22 N4 -81.2(7) 2_675 . . . ?
Na9 Na9 O13W O14W 162.7(10) 2_585 . . . ?
Na9 O13W O14W Na9 161.8(11) 2_585 . . . ?
Na9 O13W O14W O15W 47(4) 2_585 . . . ?
Na9 O13W O14W O15W -115(4) . . . . ?
O13W Na9 O13W Na9 0.000(2) 2_585 . . 2_585 ?
O13W Na9 O13W O14W 162.7(10) 2_585 . . . ?
O14W Na9 O13W Na9 -162.7(10) . . . 2_585 ?

loop_
_smtbx_masks_void_nr
_smtbx_masks_void_average_x
_smtbx_masks_void_average_y
_smtbx_masks_void_average_z
_smtbx_masks_void_volume
_smtbx_masks_void_count_electrons
_smtbx_masks_void_content
1 0.000 0.000 0.500 379.5 97.3 '10 H2O'
2 0.208 0.794 0.044 8.0 5.3 '0.5 H2O'
3 0.792 0.206 0.956 8.0 5.2 '0.5 H2O'
